data_7704040
loop_
_publ_author_name
'Sarada, Ganguri'
'Kim, Ahreum'
'Kim, Dongwon'
'Jung, Ok-Sang'

_publ_section_title
;
 Diverse anion exchange of pliable
 [X<sub>2</sub>@Pd<sub>3</sub>L<sub>4</sub>]<sup>4+</sup> double cages: a
 molecular ruler for recognition of polyatomic anions.
;
_journal_issue 19
_journal_name_full 'Dalton transactions (Cambridge, England : 2003)'
_journal_page_first 6183
_journal_page_last 6190
_journal_paper_doi 10.1039/d0dt01027h
_journal_volume 49
_journal_year 2020
_chemical_formula_sum 'C106 H112 N18 O36 Pd3 S'
_chemical_formula_weight 2565.39
_space_group_crystal_system monoclinic
_space_group_IT_number 13
_space_group_name_Hall '-P 2yac'
_space_group_name_H-M_alt 'P 1 2/n 1'
_atom_sites_solution_hydrogens geom
_audit_creation_method SHELXL-2018/3
_audit_update_record
;
2020-04-06 deposited with the CCDC.	2020-04-09 downloaded from the CCDC.
;
_cell_angle_alpha 90
_cell_angle_beta 101.83(3)
_cell_angle_gamma 90
_cell_formula_units_Z 4
_cell_length_a 24.117(5)
_cell_length_b 16.548(3)
_cell_length_c 37.143(7)
_cell_measurement_reflns_used 212280
_cell_measurement_temperature 173(2)
_cell_measurement_theta_max 33.749
_cell_measurement_theta_min 0.458
_cell_volume 14508(5)
_computing_cell_refinement 'HKL3000sm (Otwinowski & Minor, 1997)'
_computing_data_collection 'PAL BL2D-SMDC Program (Shin et. al, 2016)'
_computing_data_reduction 'HKL3000sm (Otwinowski & Minor, 1997)'
_computing_molecular_graphics 'Mercury 3.10'
_computing_publication_material CIFTAB
_computing_structure_refinement SHELXL
_computing_structure_solution 'SHELXT 2018/2 (Sheldrick, 2018)'
_diffrn_ambient_temperature 173(2)
_diffrn_measured_fraction_theta_full 0.946
_diffrn_measured_fraction_theta_max 0.946
_diffrn_measurement_device_type 'Rayonix MX225HS CCD area detector'
_diffrn_measurement_method 'omega scan'
_diffrn_radiation_type synchrotron
_diffrn_radiation_wavelength 0.800
_diffrn_reflns_av_R_equivalents 0.1078
_diffrn_reflns_av_unetI/netI 0.0825
_diffrn_reflns_Laue_measured_fraction_full 0.946
_diffrn_reflns_Laue_measured_fraction_max 0.946
_diffrn_reflns_limit_h_max 27
_diffrn_reflns_limit_h_min -27
_diffrn_reflns_limit_k_max 19
_diffrn_reflns_limit_k_min -19
_diffrn_reflns_limit_l_max 41
_diffrn_reflns_limit_l_min -41
_diffrn_reflns_number 83811
_diffrn_reflns_point_group_measured_fraction_full 0.946
_diffrn_reflns_point_group_measured_fraction_max 0.946
_diffrn_reflns_theta_full 27.500
_diffrn_reflns_theta_max 27.500
_diffrn_reflns_theta_min 1.261
_diffrn_source 'PLSII 2D bending magnet'
_exptl_absorpt_coefficient_mu 0.612
_exptl_absorpt_correction_T_max 1.000
_exptl_absorpt_correction_T_min 0.829
_exptl_absorpt_correction_type empirical
_exptl_absorpt_process_details 'HKL3000sm Scalepack(Otwinowski et.al,2003)'
_exptl_crystal_colour colorless
_exptl_crystal_density_diffrn 1.174
_exptl_crystal_description rod
_exptl_crystal_F_000 5264
_exptl_crystal_size_max 0.180
_exptl_crystal_size_mid 0.035
_exptl_crystal_size_min 0.020
_refine_diff_density_max 2.423
_refine_diff_density_min -0.987
_refine_diff_density_rms 0.119
_refine_ls_extinction_method none
_refine_ls_goodness_of_fit_ref 1.012
_refine_ls_hydrogen_treatment constr
_refine_ls_matrix_type full
_refine_ls_number_parameters 1497
_refine_ls_number_reflns 22103
_refine_ls_number_restraints 2362
_refine_ls_restrained_S_all 1.014
_refine_ls_R_factor_all 0.1446
_refine_ls_R_factor_gt 0.0944
_refine_ls_shift/su_max 0.000
_refine_ls_shift/su_mean 0.000
_refine_ls_structure_factor_coef Fsqd
_refine_ls_weighting_details 'w=1/[\s^2^(Fo^2^)+(0.2000P)^2^] where P=(Fo^2^+2Fc^2^)/3'
_refine_ls_weighting_scheme calc
_refine_ls_wR_factor_gt 0.2715
_refine_ls_wR_factor_ref 0.3063
_reflns_Friedel_coverage 0.000
_reflns_number_gt 12102
_reflns_number_total 22103
_reflns_threshold_expression 'I > 2\s(I)'
_cod_data_source_file d0dt01027h2.cif
_cod_data_source_block NO3_6
_cod_depositor_comments 'Adding full bibliography for 7704033--7704041.cif.'
_cod_original_sg_symbol_H-M 'P 2/n'
_cod_database_code 7704040
_shelx_shelxl_version_number 2018/3
_shelx_space_group_comment
;
The symmetry employed for this shelxl refinement is uniquely defined
by the following loop, which should always be used as a source of
symmetry information in preference to the above space-group names.
They are only intended as comments.
;
_shelx_estimated_absorpt_t_min 0.898
_shelx_estimated_absorpt_t_max 0.988

loop_
_space_group_symop_operation_xyz
'x, y, z'
'-x+1/2, y, -z+1/2'
'-x, -y, -z'
'x-1/2, -y, z-1/2'

loop_
_atom_site_label
_atom_site_type_symbol
_atom_site_fract_x
_atom_site_fract_y
_atom_site_fract_z
_atom_site_U_iso_or_equiv
_atom_site_adp_type
_atom_site_occupancy
_atom_site_site_symmetry_order
_atom_site_calc_flag
_atom_site_refinement_flags_posn
_atom_site_refinement_flags_adp
_atom_site_refinement_flags_occupancy
_atom_site_disorder_assembly
_atom_site_disorder_group
Pd1 Pd 0.36585(3) 0.56908(5) 0.08105(2) 0.0793(3) Uani 1 1 d . . . . .
Pd2 Pd 0.250000 0.40679(6) 0.250000 0.0615(3) Uani 1 2 d S T P . .
Pd3 Pd 0.60357(3) 0.66192(5) 0.41178(2) 0.0637(2) Uani 1 1 d . . . . .
Pd4 Pd 0.750000 0.81019(6) 0.250000 0.0535(3) Uani 1 2 d S T P . .
S1 S 0.46300(17) 0.8035(4) 0.00840(14) 0.1557(17) Uani 1 1 d . U . . .
O1 O 0.2382(3) 0.7686(5) 0.1818(2) 0.096(2) Uani 1 1 d . U . . .
O2 O 0.2049(3) 0.6541(5) 0.1525(2) 0.098(2) Uani 1 1 d . U . . .
O1A O 0.6804(3) 0.7031(5) 0.3573(2) 0.108(3) Uani 1 1 d . U . A -1
N1C N 0.7092(5) 0.5864(9) 0.1483(4) 0.115(3) Uani 1 1 d . U . B -2
O2C O 0.6979(4) 0.6381(6) 0.1695(3) 0.121(3) Uani 1 1 d . U . B -2
O1C O 0.7237(5) 0.6055(9) 0.1215(4) 0.188(5) Uani 1 1 d . U . B -2
O3C O 0.6948(4) 0.5152(7) 0.1560(3) 0.138(3) Uani 1 1 d . U . B -2
O1D O 0.5788(3) 0.8283(5) 0.3152(2) 0.100(2) Uani 1 1 d . U . . .
O1E O 0.1857(5) 0.2933(8) 0.1509(3) 0.162(4) Uani 1 1 d . U . . .
O1F O 0.3779(8) 0.5590(9) 0.1819(4) 0.211(6) Uani 1 1 d . U . . .
O3 O 0.2923(4) 0.1623(6) 0.1653(3) 0.126(3) Uani 1 1 d . U . . .
O2D O 0.5940(4) 0.8941(5) 0.2696(3) 0.112(3) Uani 1 1 d . U . . .
O2E O 0.2544(4) 0.4135(7) 0.1663(2) 0.125(3) Uani 1 1 d . U . . .
O2F O 0.3457(5) 0.6669(8) 0.1933(4) 0.154(4) Uani 1 1 d . U . . .
O4 O 0.2967(5) 0.0419(6) 0.1942(3) 0.149(4) Uani 1 1 d . U . . .
O3D O 0.6547(3) 0.8086(5) 0.2951(2) 0.092(2) Uani 1 1 d . U . . .
O3F O 0.3666(4) 0.5824(7) 0.2360(4) 0.156(4) Uani 1 1 d . U . . .
O5 O 0.0816(2) 0.4381(4) 0.13496(16) 0.0753(16) Uani 1 1 d . U . . .
O6 O -0.0045(2) 0.4458(5) 0.14847(17) 0.0836(19) Uani 1 1 d . U . . .
O7 O -0.0037(2) 0.4287(4) 0.28514(17) 0.0759(16) Uani 1 1 d . U . . .
O8 O 0.0709(3) 0.3696(6) 0.3193(2) 0.101(2) Uani 1 1 d . U . . .
O9 O 0.5287(2) 0.7619(4) 0.20440(17) 0.0755(16) Uani 1 1 d . U . . .
O10 O 0.4980(2) 0.7906(5) 0.14391(18) 0.0831(19) Uani 1 1 d . U . . .
O11 O 0.7363(3) 0.8660(6) 0.1029(2) 0.119(3) Uani 1 1 d . U . . .
O12 O 0.6533(3) 0.8190(4) 0.07360(17) 0.0780(17) Uani 1 1 d . U . . .
O13 O 0.6273(3) 0.5630(4) 0.2894(2) 0.086(2) Uani 1 1 d . U . . .
O14 O 0.6710(2) 0.4461(4) 0.28372(17) 0.0684(15) Uani 1 1 d . U . . .
O15 O 0.6618(4) 1.0529(4) 0.3147(2) 0.102(2) Uani 1 1 d . U . . .
N15 N 0.3883(5) 0.5777(9) -0.0352(3) 0.153(4) Uani 1 1 d D U . . .
O16 O 0.6745(5) 1.1725(5) 0.2907(3) 0.128(3) Uani 1 1 d . U . . .
O19 O 0.4998(4) 0.7316(8) 0.0057(3) 0.166(4) Uani 1 1 d . U . . .
O22 O 0.2274(5) 0.3454(7) 0.1098(3) 0.151(4) Uani 1 1 d . U . . .
N1 N 0.3505(3) 0.6895(6) 0.0815(3) 0.091(2) Uani 1 1 d . U . . .
N2 N 0.250000 0.5252(7) 0.250000 0.066(2) Uani 1 2 d S TU P . .
N1D N 0.6096(4) 0.8422(6) 0.2939(3) 0.085(2) Uani 1 1 d . U . . .
N1F N 0.3609(6) 0.5958(11) 0.1979(6) 0.151(4) Uani 1 1 d . U . . .
N3 N 0.3838(4) 0.4501(6) 0.0805(2) 0.082(2) Uani 1 1 d . U . . .
N4 N 0.250000 0.2858(7) 0.250000 0.064(2) Uani 1 2 d S TU P . .
N5 N 0.2832(3) 0.5495(5) 0.0584(2) 0.082(2) Uani 1 1 d . U . . .
N6 N 0.1636(3) 0.4091(4) 0.2390(2) 0.0643(17) Uani 1 1 d . U . . .
N7 N 0.4482(3) 0.5925(5) 0.0998(2) 0.076(2) Uani 1 1 d . U . . .
N8 N 0.5350(3) 0.6559(5) 0.3692(2) 0.0703(18) Uani 1 1 d . U . . .
N9 N 0.6919(3) 0.8103(4) 0.20176(18) 0.0552(16) Uani 1 1 d . U . . .
N10 N 0.8306(3) 0.6676(5) 0.0444(2) 0.0693(18) Uani 1 1 d . U . . .
N11 N 0.6144(3) 0.5416(5) 0.40869(17) 0.0620(17) Uani 1 1 d . U . . .
N12 N 0.750000 0.6880(6) 0.250000 0.055(2) Uani 1 2 d S TU P . .
N13 N 0.5921(3) 0.7819(5) 0.4171(2) 0.0766(19) Uani 1 1 d . U . . .
N14 N 0.750000 0.9321(6) 0.250000 0.059(2) Uani 1 2 d S TU P . .
N17 N 0.2248(7) 0.3563(11) 0.1423(5) 0.155(4) Uani 1 1 d . U . . .
C1 C 0.3452(5) 0.7305(9) 0.0483(4) 0.106(3) Uani 1 1 d . U . . .
H1 H 0.346889 0.703717 0.025890 0.127 Uiso 1 1 calc R U . . .
C2 C 0.3370(6) 0.8159(9) 0.0501(4) 0.115(3) Uani 1 1 d . U . . .
H2 H 0.334687 0.846826 0.028296 0.138 Uiso 1 1 calc R U . . .
C3 C 0.3325(5) 0.8550(9) 0.0817(4) 0.110(3) Uani 1 1 d . U . . .
H3 H 0.328019 0.912065 0.081993 0.131 Uiso 1 1 calc R U . . .
C4 C 0.3346(5) 0.8090(8) 0.1137(4) 0.099(3) Uani 1 1 d . U . . .
C5 C 0.3437(4) 0.7280(8) 0.1117(3) 0.091(3) Uani 1 1 d . U . . .
H5 H 0.345260 0.696997 0.133416 0.109 Uiso 1 1 calc R U . . .
C6 C 0.3267(5) 0.8510(8) 0.1476(4) 0.108(3) Uani 1 1 d . U . . .
H6A H 0.351326 0.899457 0.151142 0.130 Uiso 1 1 calc R U . . .
H6AB H 0.339793 0.814705 0.168788 0.130 Uiso 1 1 calc R U . . .
C7 C 0.2673(5) 0.8769(8) 0.1479(4) 0.110(3) Uani 1 1 d . U . . .
H7A H 0.267359 0.906021 0.171163 0.131 Uiso 1 1 calc R U . . .
H7AB H 0.254984 0.915552 0.127479 0.131 Uiso 1 1 calc R U . . .
C8 C 0.2253(5) 0.8113(7) 0.1443(3) 0.103(3) Uani 1 1 d . U . . .
H8A H 0.229548 0.773677 0.124368 0.124 Uiso 1 1 calc R U . . .
H8AB H 0.186284 0.833310 0.139083 0.124 Uiso 1 1 calc R U . . .
C9 C 0.2253(4) 0.6900(7) 0.1800(3) 0.080(2) Uani 1 1 d . U . . .
C10 C 0.250000 0.6984(9) 0.250000 0.075(3) Uani 1 2 d S TU P . .
H10 H 0.250002 0.755779 0.250000 0.090 Uiso 1 2 calc R U P . .
C11 C 0.2373(4) 0.6535(7) 0.2167(3) 0.076(2) Uani 1 1 d . U . . .
C12 C 0.2376(3) 0.5694(7) 0.2191(3) 0.073(2) Uani 1 1 d . U . . .
H12 H 0.228048 0.540521 0.196570 0.088 Uiso 1 1 calc R U . . .
C13 C 0.4197(5) 0.4257(8) 0.0592(3) 0.091(3) Uani 1 1 d . U . . .
H13 H 0.433097 0.464247 0.044084 0.109 Uiso 1 1 calc R U . . .
C14 C 0.4375(5) 0.3478(8) 0.0587(3) 0.098(3) Uani 1 1 d . U . . .
H14 H 0.462972 0.333200 0.043413 0.117 Uiso 1 1 calc R U . . .
C15 C 0.4194(5) 0.2908(8) 0.0799(3) 0.095(3) Uani 1 1 d . U . . .
H15 H 0.431480 0.236299 0.079073 0.115 Uiso 1 1 calc R U . . .
C16 C 0.3819(5) 0.3134(8) 0.1035(3) 0.091(2) Uani 1 1 d . U . . .
C17 C 0.3676(4) 0.3937(7) 0.1019(3) 0.087(2) Uani 1 1 d . U . . .
H17 H 0.343605 0.411082 0.117685 0.104 Uiso 1 1 calc R U . . .
C18 C 0.3603(6) 0.2537(8) 0.1254(3) 0.108(3) Uani 1 1 d . U . . .
H18A H 0.393315 0.223807 0.139440 0.130 Uiso 1 1 calc R U . . .
H18B H 0.343357 0.283414 0.143671 0.130 Uiso 1 1 calc R U . . .
O18 O 0.3963(8) 0.6400(9) -0.0495(4) 0.267(7) Uani 1 1 d D U . . .
C19 C 0.3195(7) 0.1946(9) 0.1086(4) 0.128(3) Uani 1 1 d . U . . .
H19A H 0.330956 0.173766 0.086202 0.153 Uiso 1 1 calc R U . . .
H19B H 0.282333 0.221652 0.100698 0.153 Uiso 1 1 calc R U . . .
C20 C 0.3124(7) 0.1249(9) 0.1326(4) 0.133(3) Uani 1 1 d . U . . .
H20A H 0.348822 0.096170 0.140890 0.160 Uiso 1 1 calc R U . . .
H20B H 0.284020 0.086307 0.119436 0.160 Uiso 1 1 calc R U . . .
C21 C 0.2850(7) 0.1131(9) 0.1927(4) 0.114(3) Uani 1 1 d . U . . .
C22 C 0.2658(4) 0.2434(7) 0.2227(3) 0.078(2) Uani 1 1 d . U . . .
H22 H 0.277313 0.272134 0.203274 0.094 Uiso 1 1 calc R U . . .
C23 C 0.250000 0.1182(11) 0.250000 0.097(4) Uani 1 2 d S TU P . .
H23 H 0.250000 0.060819 0.250000 0.116 Uiso 1 2 calc R U P . .
C24 C 0.4802(10) 0.8855(14) -0.0195(6) 0.215(7) Uani 1 1 d . U . . .
H24A H 0.517650 0.907130 -0.008371 0.322 Uiso 1 1 calc R U . . .
H24B H 0.451765 0.928334 -0.020878 0.322 Uiso 1 1 calc R U . . .
H24C H 0.480553 0.865629 -0.044272 0.322 Uiso 1 1 calc R U . . .
C25 C 0.2689(4) 0.5469(7) 0.0217(3) 0.094(3) Uani 1 1 d . U . . .
H25 H 0.297758 0.549694 0.007736 0.113 Uiso 1 1 calc R U . . .
C26 C 0.2136(4) 0.5403(7) 0.0039(3) 0.094(3) Uani 1 1 d . U . . .
H26 H 0.203973 0.540203 -0.022204 0.112 Uiso 1 1 calc R U . . .
C27 C 0.1718(4) 0.5337(7) 0.0241(3) 0.080(2) Uani 1 1 d . U . . .
H27 H 0.133074 0.531589 0.011956 0.096 Uiso 1 1 calc R U . . .
O27 O 0.3873(4) 0.5769(8) -0.0010(2) 0.162(4) Uani 1 1 d D U . . .
C28 C 0.1863(4) 0.5302(7) 0.0614(3) 0.077(2) Uani 1 1 d . U . . .
O28 O 0.4004(8) 0.5144(8) -0.0475(4) 0.253(7) Uani 1 1 d D U . . .
C29 C 0.2426(4) 0.5388(6) 0.0786(3) 0.076(2) Uani 1 1 d . U . . .
H29 H 0.252982 0.537192 0.104697 0.091 Uiso 1 1 calc R U . . .
C30 C 0.1407(4) 0.5217(7) 0.0849(3) 0.080(2) Uani 1 1 d . U . . .
H30A H 0.159209 0.520076 0.111223 0.096 Uiso 1 1 calc R U . . .
H30B H 0.115429 0.569445 0.080881 0.096 Uiso 1 1 calc R U . . .
C31 C 0.1053(4) 0.4451(7) 0.0750(3) 0.079(2) Uani 1 1 d . U . . .
H31A H 0.129517 0.397024 0.082142 0.094 Uiso 1 1 calc R U . . .
H31B H 0.090796 0.443102 0.048119 0.094 Uiso 1 1 calc R U . . .
C32 C 0.0551(4) 0.4428(7) 0.0948(2) 0.079(2) Uani 1 1 d . U . . .
H32A H 0.031720 0.492237 0.089429 0.095 Uiso 1 1 calc R U . . .
H32B H 0.030899 0.395073 0.087064 0.095 Uiso 1 1 calc R U . . .
C33 C 0.0466(3) 0.4401(6) 0.1578(2) 0.068(2) Uani 1 1 d . U . . .
C34 C 0.1352(3) 0.4202(5) 0.2049(3) 0.064(2) Uani 1 1 d . U . . .
H34 H 0.155430 0.422387 0.185545 0.077 Uiso 1 1 calc R U . . .
C35 C 0.0770(3) 0.4288(6) 0.1966(3) 0.0652(19) Uani 1 1 d . U . . .
C36 C 0.0471(4) 0.4257(6) 0.2249(3) 0.067(2) Uani 1 1 d . U . . .
H36 H 0.007176 0.432671 0.219968 0.080 Uiso 1 1 calc R U . . .
C37 C 0.0761(3) 0.4126(6) 0.2594(2) 0.0656(19) Uani 1 1 d . U . . .
C38 C 0.1354(4) 0.4054(6) 0.2664(3) 0.067(2) Uani 1 1 d . U . . .
H38 H 0.155765 0.397739 0.290889 0.081 Uiso 1 1 calc R U . . .
C39 C 0.0487(4) 0.4018(7) 0.2913(3) 0.073(2) Uani 1 1 d . U . . .
C40 C -0.0341(4) 0.4166(6) 0.3149(3) 0.077(2) Uani 1 1 d . U . . .
H40A H -0.007930 0.423017 0.339062 0.092 Uiso 1 1 calc R U . . .
H40B H -0.050468 0.361549 0.313626 0.092 Uiso 1 1 calc R U . . .
C41 C -0.0816(4) 0.4806(6) 0.3104(3) 0.079(2) Uani 1 1 d . U . . .
H41A H -0.106548 0.473807 0.285864 0.095 Uiso 1 1 calc R U . . .
H41B H -0.104833 0.470308 0.329052 0.095 Uiso 1 1 calc R U . . .
C42 C -0.0613(4) 0.5672(6) 0.3142(3) 0.079(2) Uani 1 1 d . U . . .
H42A H -0.034396 0.576358 0.297717 0.095 Uiso 1 1 calc R U . . .
H42B H -0.093942 0.603869 0.306401 0.095 Uiso 1 1 calc R U . . .
C43 C 0.4751(4) 0.5758(6) 0.1343(3) 0.074(2) Uani 1 1 d . U . . .
H43 H 0.453420 0.555335 0.150962 0.089 Uiso 1 1 calc R U . . .
C44 C -0.0327(4) 0.5868(6) 0.3529(3) 0.077(2) Uani 1 1 d . U . . .
C45 C -0.0646(4) 0.6154(6) 0.3789(3) 0.079(2) Uani 1 1 d . U . . .
H45 H -0.104446 0.622064 0.371848 0.095 Uiso 1 1 calc R U . . .
C46 C -0.0366(4) 0.6331(7) 0.4145(3) 0.086(3) Uani 1 1 d . U . . .
H46 H -0.056674 0.652562 0.432235 0.103 Uiso 1 1 calc R U . . .
C47 C 0.4797(4) 0.6219(7) 0.0768(3) 0.086(3) Uani 1 1 d . U . . .
H47 H 0.460578 0.635969 0.052676 0.103 Uiso 1 1 calc R U . . .
C48 C 0.4839(4) 0.6480(6) 0.3782(3) 0.074(2) Uani 1 1 d . U . . .
H48 H 0.480867 0.645299 0.403283 0.089 Uiso 1 1 calc R U . . .
C49 C 0.4366(4) 0.6440(7) 0.3510(3) 0.078(2) Uani 1 1 d . U . . .
H49 H 0.400507 0.637722 0.357084 0.093 Uiso 1 1 calc R U . . .
C50 C 0.4408(4) 0.6489(6) 0.3149(3) 0.078(2) Uani 1 1 d . U . . .
H50 H 0.407598 0.647812 0.296079 0.093 Uiso 1 1 calc R U . . .
C51 C 0.4936(3) 0.6555(6) 0.3059(3) 0.070(2) Uani 1 1 d . U . . .
C52 C 0.5388(4) 0.6587(6) 0.3335(3) 0.068(2) Uani 1 1 d . U . . .
H52 H 0.575287 0.663098 0.327782 0.082 Uiso 1 1 calc R U . . .
C53 C 0.4994(4) 0.6649(6) 0.2659(2) 0.072(2) Uani 1 1 d . U . . .
H53A H 0.540038 0.666413 0.264767 0.086 Uiso 1 1 calc R U . . .
H53B H 0.482083 0.617609 0.251522 0.086 Uiso 1 1 calc R U . . .
C54 C 0.4706(4) 0.7420(7) 0.2489(3) 0.081(2) Uani 1 1 d . U . . .
H54A H 0.490901 0.789373 0.261521 0.097 Uiso 1 1 calc R U . . .
H54B H 0.431264 0.743461 0.252894 0.097 Uiso 1 1 calc R U . . .
C55 C 0.4693(3) 0.7486(7) 0.2071(3) 0.079(2) Uani 1 1 d . U . . .
H55A H 0.454410 0.698261 0.194295 0.095 Uiso 1 1 calc R U . . .
H55B H 0.445201 0.794420 0.196205 0.095 Uiso 1 1 calc R U . . .
C56 C 0.5348(4) 0.7825(6) 0.1698(3) 0.072(2) Uani 1 1 d . U . . .
C57 C 0.6370(3) 0.7967(5) 0.2025(2) 0.0568(19) Uani 1 1 d . U . . .
H57 H 0.626207 0.786746 0.225255 0.068 Uiso 1 1 calc R U . . .
C58 C 0.5961(3) 0.7971(6) 0.1699(2) 0.0621(19) Uani 1 1 d . U . . .
C59 C 0.6123(3) 0.8095(6) 0.1359(2) 0.063(2) Uani 1 1 d . U . . .
H59 H 0.585464 0.807628 0.113288 0.076 Uiso 1 1 calc R U . . .
C60 C 0.6686(4) 0.8246(6) 0.1371(2) 0.0643(19) Uani 1 1 d . U . . .
C61 C 0.7083(3) 0.8236(5) 0.1704(2) 0.0585(19) Uani 1 1 d . U . . .
H61 H 0.747250 0.832511 0.170496 0.070 Uiso 1 1 calc R U . . .
C62 C 0.6910(4) 0.8394(7) 0.1024(3) 0.079(2) Uani 1 1 d . U . . .
C63 C 0.6689(4) 0.8319(7) 0.0377(3) 0.080(2) Uani 1 1 d . U . . .
H63A H 0.710618 0.833131 0.040529 0.096 Uiso 1 1 calc R U . . .
H63B H 0.653237 0.883703 0.026751 0.096 Uiso 1 1 calc R U . . .
C64 C 0.6438(4) 0.7611(7) 0.0133(3) 0.079(2) Uani 1 1 d . U . . .
H64A H 0.648122 0.772126 -0.012189 0.095 Uiso 1 1 calc R U . . .
H64B H 0.602739 0.757997 0.013043 0.095 Uiso 1 1 calc R U . . .
C65 C 0.6709(4) 0.6779(6) 0.0253(3) 0.079(2) Uani 1 1 d . U . . .
H65A H 0.670984 0.668997 0.051666 0.095 Uiso 1 1 calc R U . . .
H65B H 0.647892 0.634603 0.011040 0.095 Uiso 1 1 calc R U . . .
C66 C 0.7761(4) 0.6699(6) 0.0486(3) 0.067(2) Uani 1 1 d . U . . .
H66 H 0.768597 0.669010 0.072738 0.081 Uiso 1 1 calc R U . . .
C67 C 0.7315(4) 0.6733(6) 0.0191(3) 0.073(2) Uani 1 1 d . U . . .
C68 C 0.7433(4) 0.6746(6) -0.0152(3) 0.080(2) Uani 1 1 d . U . . .
H68 H 0.712889 0.675461 -0.035979 0.096 Uiso 1 1 calc R U . . .
C69 C 0.7970(4) 0.6746(7) -0.0203(3) 0.088(3) Uani 1 1 d . U . . .
H69 H 0.804127 0.677590 -0.044539 0.105 Uiso 1 1 calc R U . . .
C70 C 0.8418(4) 0.6704(6) 0.0095(3) 0.079(2) Uani 1 1 d . U . . .
H70 H 0.879684 0.669474 0.006030 0.095 Uiso 1 1 calc R U . . .
C71 C 0.5900(3) 0.4918(6) 0.4296(2) 0.066(2) Uani 1 1 d . U . . .
H71 H 0.566929 0.514475 0.444921 0.079 Uiso 1 1 calc R U . . .
C72 C 0.5972(4) 0.4104(6) 0.4296(3) 0.072(2) Uani 1 1 d . U . . .
H72 H 0.578856 0.376936 0.444308 0.086 Uiso 1 1 calc R U . . .
C73 C 0.6313(4) 0.3767(6) 0.4079(3) 0.069(2) Uani 1 1 d . U . . .
H73 H 0.636760 0.319882 0.407755 0.083 Uiso 1 1 calc R U . . .
C74 C 0.6573(3) 0.4264(6) 0.3866(3) 0.0650(19) Uani 1 1 d . U . . .
C75 C 0.6487(3) 0.5075(6) 0.3876(2) 0.0613(19) Uani 1 1 d . U . . .
H75 H 0.667076 0.541750 0.373154 0.074 Uiso 1 1 calc R U . . .
C76 C 0.6957(4) 0.3896(6) 0.3623(3) 0.073(2) Uani 1 1 d . U . . .
H76A H 0.717733 0.433292 0.353642 0.088 Uiso 1 1 calc R U . . .
H76B H 0.722835 0.351769 0.377286 0.088 Uiso 1 1 calc R U . . .
C77 C 0.6622(4) 0.3451(6) 0.3295(3) 0.079(2) Uani 1 1 d . U . . .
H77A H 0.635024 0.308328 0.337901 0.095 Uiso 1 1 calc R U . . .
H77B H 0.688385 0.311651 0.318489 0.095 Uiso 1 1 calc R U . . .
C78 C 0.6297(4) 0.4018(6) 0.3002(3) 0.076(2) Uani 1 1 d . U . . .
H78A H 0.603932 0.370384 0.281102 0.091 Uiso 1 1 calc R U . . .
H78B H 0.606703 0.440193 0.311457 0.091 Uiso 1 1 calc R U . . .
C79 C 0.6640(4) 0.5251(6) 0.2803(2) 0.0631(19) Uani 1 1 d . U . . .
C80 C 0.750000 0.5215(8) 0.250000 0.062(3) Uani 1 2 d S TU P . .
H80 H 0.750000 0.464110 0.249999 0.074 Uiso 1 2 calc R U P . .
C81 C 0.7096(3) 0.5638(5) 0.2638(2) 0.0534(17) Uani 1 1 d . U . . .
C82 C 0.7110(3) 0.6458(5) 0.2633(2) 0.0535(18) Uani 1 1 d . U . . .
H82 H 0.683098 0.674703 0.272850 0.064 Uiso 1 1 calc R U . . .
C83 C 0.5567(5) 0.8081(7) 0.4398(3) 0.090(3) Uani 1 1 d . U . . .
H83 H 0.538515 0.770145 0.452679 0.108 Uiso 1 1 calc R U . . .
C84 C 0.5483(5) 0.8896(8) 0.4433(4) 0.104(3) Uani 1 1 d . U . . .
H84 H 0.523777 0.907503 0.458747 0.125 Uiso 1 1 calc R U . . .
C85 C 0.5739(5) 0.9448(8) 0.4255(3) 0.100(3) Uani 1 1 d . U . . .
H85 H 0.566787 1.000778 0.427912 0.120 Uiso 1 1 calc R U . . .
C86 C 0.6100(5) 0.9193(7) 0.4041(3) 0.084(2) Uani 1 1 d . U . . .
C87 C 0.6170(4) 0.8374(7) 0.4004(3) 0.076(2) Uani 1 1 d . U . . .
H87 H 0.641331 0.819701 0.384842 0.091 Uiso 1 1 calc R U . . .
C88 C 0.6386(5) 0.9790(7) 0.3829(3) 0.095(3) Uani 1 1 d . U . . .
H88A H 0.659066 1.019701 0.400226 0.114 Uiso 1 1 calc R U . . .
H88B H 0.666795 0.950085 0.371767 0.114 Uiso 1 1 calc R U . . .
C89 C 0.5971(5) 1.0219(7) 0.3529(3) 0.103(3) Uani 1 1 d . U . . .
H89A H 0.565723 1.043976 0.363436 0.124 Uiso 1 1 calc R U . . .
H89B H 0.580785 0.982281 0.333689 0.124 Uiso 1 1 calc R U . . .
C90 C 0.6246(6) 1.0911(7) 0.3352(4) 0.112(3) Uani 1 1 d . U . . .
H90A H 0.595384 1.123264 0.318632 0.135 Uiso 1 1 calc R U . . .
H90B H 0.646133 1.127266 0.354267 0.135 Uiso 1 1 calc R U . . .
C91 C 0.6832(6) 1.1013(8) 0.2934(3) 0.100(3) Uani 1 1 d . U . . .
C92 C 0.7190(4) 0.9729(6) 0.2697(2) 0.068(2) Uani 1 1 d . U . . .
H92 H 0.696651 0.943786 0.283618 0.082 Uiso 1 1 calc R U . . .
C93 C 0.7184(5) 1.0567(6) 0.2705(3) 0.080(2) Uani 1 1 d . U . . .
C94 C 0.750000 1.0995(9) 0.250000 0.081(3) Uani 1 2 d S TU P . .
H94 H 0.750002 1.156915 0.250001 0.097 Uiso 1 2 calc R U P . .
C1B C 0.0559(5) 0.2248(7) 0.1854(3) 0.157(4) Uani 1 1 d G U . . .
H1B H 0.068246 0.227606 0.162753 0.189 Uiso 1 1 calc R U . . .
C2B C -0.0011(4) 0.2353(7) 0.1861(3) 0.157(4) Uani 1 1 d G U . . .
H2B H -0.027650 0.245304 0.163872 0.188 Uiso 1 1 calc R U . . .
C3B C -0.0191(3) 0.2312(7) 0.2193(4) 0.150(4) Uani 1 1 d G U . . .
H3B H -0.058048 0.238397 0.219711 0.180 Uiso 1 1 calc R U . . .
C4B C 0.0198(5) 0.2166(7) 0.2518(3) 0.157(4) Uani 1 1 d G U . . .
H4B H 0.007450 0.213792 0.274432 0.189 Uiso 1 1 calc R U . . .
C5B C 0.0768(4) 0.2061(7) 0.2511(3) 0.159(4) Uani 1 1 d G U . . .
H5B H 0.103346 0.196094 0.273313 0.191 Uiso 1 1 calc R U . . .
C6B C 0.0948(3) 0.2102(7) 0.2179(4) 0.156(4) Uani 1 1 d G U . . .
H6B H 0.133745 0.203001 0.217474 0.188 Uiso 1 1 calc R U . . .
C7B C 0.6191(5) 0.2254(6) 0.2021(3) 0.146(4) Uani 1 1 d G U . . .
H7B H 0.607428 0.193986 0.220602 0.175 Uiso 1 1 calc R U . . .
C8B C 0.5916(4) 0.2173(6) 0.1656(4) 0.160(4) Uani 1 1 d G U . . .
H8B H 0.561029 0.180270 0.159090 0.192 Uiso 1 1 calc R U . . .
C9B C 0.6087(5) 0.2633(8) 0.1385(3) 0.166(4) Uani 1 1 d G U . . .
H9B H 0.589840 0.257715 0.113496 0.200 Uiso 1 1 calc R U . . .
C10B C 0.6534(5) 0.3174(7) 0.1479(3) 0.163(4) Uani 1 1 d G U . . .
H10B H 0.665050 0.348877 0.129415 0.196 Uiso 1 1 calc R U . . .
C11B C 0.6809(4) 0.3256(6) 0.1845(4) 0.156(4) Uani 1 1 d G U . . .
H11B H 0.711450 0.362594 0.190927 0.188 Uiso 1 1 calc R U . . .
C12B C 0.6638(5) 0.2796(7) 0.2115(3) 0.146(4) Uani 1 1 d G U . . .
H12B H 0.682639 0.285150 0.236521 0.175 Uiso 1 1 calc R U . . .
C95 C 0.2660(5) 0.1594(7) 0.2218(3) 0.093(2) Uani 1 1 d . U . . .
C96 C 0.4873(8) 0.8583(12) 0.0485(5) 0.184(6) Uani 1 1 d . U . . .
H96A H 0.464790 0.907699 0.048144 0.276 Uiso 1 1 calc R U . . .
H96B H 0.527199 0.872646 0.050168 0.276 Uiso 1 1 calc R U . . .
H96C H 0.483707 0.825462 0.069884 0.276 Uiso 1 1 calc R U . . .
N16 N 0.6175(10) 0.9512(18) -0.0436(8) 0.174(7) Uani 0.504(9) 1 d D U P C -1
O20 O 0.5797(11) 0.9124(16) -0.0621(8) 0.208(9) Uani 0.504(9) 1 d D U P C -1
O25 O 0.6111(10) 0.9961(13) -0.0197(6) 0.173(6) Uani 0.504(9) 1 d D U P C -1
O26 O 0.6630(12) 0.9566(16) -0.0425(8) 0.185(6) Uani 0.504(9) 1 d D U P C -1
N18 N 0.7680(10) 0.9434(16) -0.0258(9) 0.219(9) Uani 0.496(9) 1 d D U P C -2
O17 O 0.7161(10) 0.9395(18) -0.0309(9) 0.228(8) Uani 0.496(9) 1 d D U P C -2
O23 O 0.7966(12) 0.8860(15) -0.0114(9) 0.230(10) Uani 0.496(9) 1 d D U P C -2
O21 O 0.7903(11) 0.9922(13) -0.0430(8) 0.210(9) Uani 0.496(9) 1 d D U P C -2

loop_
_atom_site_aniso_label
_atom_site_aniso_U_11
_atom_site_aniso_U_22
_atom_site_aniso_U_33
_atom_site_aniso_U_23
_atom_site_aniso_U_13
_atom_site_aniso_U_12
Pd1 0.0374(4) 0.1052(7) 0.0911(6) 0.0121(4) 0.0030(3) -0.0004(4)
Pd2 0.0277(5) 0.0776(7) 0.0777(6) 0.000 0.0069(4) 0.000
Pd3 0.0345(4) 0.0816(6) 0.0760(5) 0.0034(3) 0.0140(3) 0.0030(3)
Pd4 0.0350(5) 0.0578(6) 0.0688(6) 0.000 0.0132(4) 0.000
S1 0.075(2) 0.221(5) 0.171(4) 0.028(3) 0.027(2) 0.013(3)
O1 0.076(4) 0.089(4) 0.117(5) 0.007(4) 0.004(4) 0.005(4)
O2 0.076(5) 0.100(6) 0.110(5) 0.005(4) -0.002(4) -0.012(4)
O1A 0.073(5) 0.129(7) 0.130(6) 0.016(5) 0.044(4) 0.020(5)
N1C 0.071(6) 0.144(8) 0.135(7) -0.006(7) 0.036(5) -0.016(6)
O2C 0.094(6) 0.132(7) 0.123(6) -0.009(5) -0.010(5) 0.008(5)
O1C 0.147(9) 0.265(12) 0.173(9) 0.009(8) 0.082(8) -0.071(8)
O3C 0.101(6) 0.127(7) 0.195(9) 0.002(7) 0.051(6) 0.012(6)
O1D 0.078(5) 0.118(6) 0.111(5) 0.001(4) 0.039(4) 0.008(4)
O1E 0.120(8) 0.196(10) 0.169(8) -0.013(7) 0.025(7) 0.041(7)
O1F 0.275(13) 0.177(11) 0.246(11) 0.026(9) 0.200(10) 0.013(9)
O3 0.153(6) 0.109(5) 0.132(5) -0.019(4) 0.064(5) 0.000(5)
O2D 0.096(6) 0.112(7) 0.129(6) 0.014(5) 0.026(5) 0.025(5)
O2E 0.080(5) 0.188(9) 0.100(6) -0.008(5) 0.002(4) 0.024(5)
O2F 0.113(7) 0.154(9) 0.198(9) 0.039(8) 0.039(7) 0.008(7)
O4 0.215(10) 0.081(6) 0.172(8) -0.030(6) 0.087(7) -0.007(6)
O3D 0.059(4) 0.103(6) 0.115(5) 0.005(4) 0.021(4) 0.018(4)
O3F 0.090(6) 0.178(9) 0.208(9) 0.006(8) 0.047(7) -0.013(6)
O5 0.034(3) 0.119(5) 0.072(3) 0.003(3) 0.009(2) 0.005(3)
O6 0.035(3) 0.122(6) 0.091(4) 0.008(4) 0.006(3) 0.006(3)
O7 0.038(3) 0.099(4) 0.093(4) -0.001(3) 0.019(3) -0.002(3)
O8 0.047(4) 0.154(7) 0.103(5) 0.021(5) 0.016(4) 0.008(4)
O9 0.029(3) 0.109(4) 0.088(4) 0.016(3) 0.011(2) 0.003(3)
O10 0.032(3) 0.122(6) 0.091(4) 0.014(4) 0.002(3) 0.005(3)
O11 0.072(5) 0.196(8) 0.091(5) 0.016(5) 0.020(4) -0.051(5)
O12 0.056(3) 0.112(5) 0.067(3) 0.003(3) 0.016(3) -0.002(3)
O13 0.062(4) 0.077(5) 0.133(6) 0.005(4) 0.053(4) 0.002(3)
O14 0.047(3) 0.064(4) 0.099(4) 0.002(3) 0.027(3) -0.009(3)
O15 0.131(5) 0.079(4) 0.113(5) 0.010(4) 0.067(4) 0.033(4)
N15 0.067(5) 0.320(12) 0.077(6) 0.021(8) 0.030(5) -0.025(8)
O16 0.187(9) 0.069(5) 0.147(7) 0.017(5) 0.079(6) 0.032(5)
O19 0.092(6) 0.216(10) 0.203(9) 0.023(7) 0.062(6) 0.039(7)
O22 0.146(8) 0.203(10) 0.096(6) -0.026(6) 0.005(5) 0.076(7)
N1 0.047(4) 0.130(6) 0.098(5) 0.027(4) 0.019(4) -0.005(4)
N2 0.017(4) 0.119(7) 0.065(5) 0.000 0.018(4) 0.000
N1D 0.063(5) 0.097(6) 0.098(6) 0.007(5) 0.023(4) 0.013(4)
N1F 0.115(8) 0.146(9) 0.217(9) 0.041(9) 0.093(7) -0.010(7)
N3 0.062(4) 0.108(5) 0.073(4) 0.001(4) 0.002(3) -0.016(4)
N4 0.032(4) 0.100(7) 0.061(5) 0.000 0.012(4) 0.000
N5 0.041(4) 0.113(5) 0.084(4) 0.009(4) -0.002(3) -0.004(4)
N6 0.038(3) 0.073(4) 0.080(4) 0.003(3) 0.008(3) -0.006(3)
N7 0.038(4) 0.105(5) 0.083(4) 0.006(4) 0.005(3) 0.001(4)
N8 0.034(3) 0.086(5) 0.090(4) 0.005(4) 0.012(3) 0.007(3)
N9 0.036(3) 0.059(4) 0.069(4) -0.004(3) 0.008(3) 0.005(3)
N10 0.038(3) 0.074(4) 0.094(4) -0.003(4) 0.008(3) 0.000(3)
N11 0.025(3) 0.106(5) 0.056(3) 0.008(3) 0.012(3) -0.011(3)
N12 0.028(4) 0.086(6) 0.053(5) 0.000 0.013(3) 0.000
N13 0.056(4) 0.096(5) 0.080(4) 0.007(4) 0.022(3) 0.001(4)
N14 0.050(5) 0.084(6) 0.049(5) 0.000 0.024(4) 0.000
N17 0.121(8) 0.198(9) 0.136(8) -0.007(7) 0.006(7) 0.046(7)
C1 0.079(5) 0.130(6) 0.112(6) 0.025(5) 0.030(5) 0.012(5)
C2 0.095(6) 0.129(7) 0.125(6) 0.035(6) 0.029(5) 0.006(6)
C3 0.080(5) 0.119(6) 0.131(6) 0.023(5) 0.023(5) 0.007(5)
C4 0.065(5) 0.104(6) 0.122(6) 0.017(5) 0.006(4) -0.002(5)
C5 0.054(5) 0.104(6) 0.108(6) 0.015(5) 0.004(4) -0.005(5)
C6 0.080(5) 0.103(6) 0.134(6) 0.005(5) 0.005(5) -0.008(5)
C7 0.092(6) 0.103(6) 0.129(6) 0.009(5) 0.011(5) 0.005(5)
C8 0.086(5) 0.096(6) 0.121(6) 0.010(5) 0.006(5) 0.004(5)
C9 0.044(4) 0.083(5) 0.111(5) 0.010(5) 0.012(4) 0.001(4)
C10 0.038(5) 0.084(7) 0.105(7) 0.000 0.016(5) 0.000
C11 0.036(4) 0.087(5) 0.102(5) 0.002(4) 0.010(4) -0.005(4)
C12 0.029(4) 0.096(5) 0.093(5) -0.006(4) 0.009(4) -0.004(4)
C13 0.062(5) 0.109(6) 0.096(6) 0.004(5) 0.001(4) -0.010(5)
C14 0.073(5) 0.117(7) 0.102(6) -0.007(5) 0.013(5) -0.001(5)
C15 0.078(5) 0.110(6) 0.094(6) -0.010(5) 0.010(4) 0.006(5)
C16 0.081(5) 0.099(5) 0.091(5) -0.012(4) 0.015(4) -0.003(5)
C17 0.062(5) 0.101(6) 0.093(5) -0.014(5) 0.006(4) -0.004(5)
C18 0.114(6) 0.107(6) 0.105(6) -0.017(5) 0.027(5) -0.009(5)
O18 0.202(13) 0.344(15) 0.219(12) 0.037(11) -0.038(11) -0.036(13)
C19 0.138(7) 0.123(7) 0.129(6) -0.021(5) 0.045(6) -0.010(6)
C20 0.155(7) 0.119(7) 0.137(7) -0.024(5) 0.060(6) -0.010(6)
C21 0.134(6) 0.093(6) 0.125(6) -0.011(5) 0.050(5) -0.004(6)
C22 0.055(4) 0.089(5) 0.088(5) 0.001(4) 0.011(4) -0.007(4)
C23 0.096(8) 0.080(8) 0.115(8) 0.000 0.025(7) 0.000
C24 0.183(14) 0.255(14) 0.214(12) 0.082(12) 0.057(12) -0.001(12)
C25 0.047(4) 0.134(6) 0.095(5) 0.020(5) 0.001(4) -0.007(5)
C26 0.052(4) 0.128(6) 0.094(5) 0.021(5) -0.003(4) -0.012(5)
C27 0.040(4) 0.112(6) 0.082(5) 0.009(5) 0.000(4) -0.006(4)
O27 0.072(5) 0.310(13) 0.097(6) 0.026(6) -0.003(4) -0.017(7)
C28 0.044(4) 0.102(5) 0.081(4) -0.001(4) 0.002(3) -0.006(4)
O28 0.217(13) 0.325(15) 0.190(11) -0.007(11) -0.018(10) 0.017(13)
C29 0.045(4) 0.100(6) 0.079(5) 0.008(4) 0.006(3) -0.004(4)
C30 0.045(4) 0.114(6) 0.076(5) -0.008(4) 0.005(4) -0.007(4)
C31 0.047(4) 0.117(6) 0.070(4) -0.007(4) 0.007(4) -0.001(4)
C32 0.043(4) 0.123(6) 0.071(4) 0.000(4) 0.009(3) -0.001(4)
C33 0.029(4) 0.096(5) 0.079(4) -0.004(4) 0.011(3) 0.001(4)
C34 0.034(4) 0.077(5) 0.081(5) -0.008(4) 0.011(3) -0.007(4)
C35 0.036(3) 0.077(5) 0.083(4) -0.004(4) 0.012(3) 0.000(3)
C36 0.036(4) 0.082(5) 0.084(5) 0.002(4) 0.015(3) 0.001(4)
C37 0.035(3) 0.085(5) 0.077(4) 0.004(4) 0.011(3) 0.000(3)
C38 0.040(4) 0.082(5) 0.079(5) 0.003(4) 0.007(3) -0.001(4)
C39 0.041(4) 0.098(5) 0.079(5) 0.001(4) 0.008(4) -0.001(4)
C40 0.047(4) 0.093(5) 0.094(5) -0.001(4) 0.023(4) -0.014(4)
C41 0.043(4) 0.103(6) 0.090(5) -0.004(4) 0.012(4) -0.007(4)
C42 0.049(4) 0.095(5) 0.090(5) 0.001(4) 0.006(4) 0.001(4)
C43 0.042(4) 0.091(6) 0.084(5) 0.002(5) 0.003(4) 0.006(4)
C44 0.044(4) 0.090(6) 0.095(5) 0.000(4) 0.009(4) -0.001(4)
C45 0.043(4) 0.098(6) 0.097(5) 0.001(5) 0.016(4) 0.003(4)
C46 0.050(5) 0.102(7) 0.108(6) -0.009(5) 0.022(4) 0.002(5)
C47 0.053(5) 0.105(7) 0.090(6) 0.009(5) -0.008(4) 0.004(5)
C48 0.043(4) 0.100(6) 0.083(5) 0.003(4) 0.022(3) -0.002(4)
C49 0.038(4) 0.112(6) 0.088(5) 0.015(4) 0.026(4) 0.000(4)
C50 0.036(4) 0.109(6) 0.088(5) 0.012(4) 0.012(4) 0.002(4)
C51 0.034(3) 0.091(5) 0.088(4) 0.008(4) 0.019(3) 0.001(4)
C52 0.042(4) 0.084(5) 0.086(5) 0.005(4) 0.029(3) 0.004(4)
C53 0.040(4) 0.097(5) 0.080(4) 0.001(4) 0.015(3) 0.006(4)
C54 0.040(4) 0.121(6) 0.088(5) 0.015(4) 0.028(4) 0.007(4)
C55 0.031(4) 0.121(6) 0.088(5) 0.014(4) 0.019(3) 0.007(4)
C56 0.035(4) 0.096(5) 0.086(5) -0.001(4) 0.016(4) 0.006(4)
C57 0.032(3) 0.071(5) 0.068(4) 0.001(4) 0.011(3) 0.004(3)
C58 0.037(3) 0.076(4) 0.077(4) 0.001(4) 0.018(3) 0.003(3)
C59 0.042(4) 0.077(5) 0.069(4) 0.006(4) 0.010(3) 0.000(4)
C60 0.045(4) 0.078(5) 0.073(4) 0.005(4) 0.019(3) -0.004(4)
C61 0.043(4) 0.065(5) 0.072(4) -0.004(4) 0.022(3) -0.007(3)
C62 0.056(4) 0.105(5) 0.077(5) 0.013(4) 0.016(4) -0.007(4)
C63 0.067(5) 0.102(6) 0.074(5) 0.004(4) 0.022(4) 0.010(4)
C64 0.061(5) 0.108(6) 0.070(5) 0.004(4) 0.015(4) 0.013(4)
C65 0.057(4) 0.096(5) 0.081(5) 0.004(4) 0.009(4) 0.001(4)
C66 0.044(4) 0.072(5) 0.086(5) 0.000(4) 0.014(3) 0.001(4)
C67 0.053(4) 0.085(5) 0.081(4) -0.001(4) 0.014(3) 0.006(4)
C68 0.059(4) 0.100(6) 0.080(5) -0.004(4) 0.009(4) 0.010(4)
C69 0.066(5) 0.107(6) 0.092(5) 0.001(5) 0.023(4) 0.010(5)
C70 0.052(4) 0.093(6) 0.096(5) -0.003(5) 0.026(4) -0.001(4)
C71 0.032(4) 0.092(5) 0.071(4) 0.008(4) 0.005(3) -0.001(4)
C72 0.046(4) 0.086(5) 0.082(5) 0.012(4) 0.009(4) -0.008(4)
C73 0.040(4) 0.080(5) 0.086(5) 0.007(4) 0.010(4) 0.001(4)
C74 0.040(4) 0.072(5) 0.085(4) 0.011(4) 0.018(3) 0.000(3)
C75 0.035(4) 0.080(5) 0.071(4) 0.010(4) 0.014(3) -0.007(4)
C76 0.053(4) 0.072(5) 0.097(5) 0.007(4) 0.019(4) -0.001(4)
C77 0.073(5) 0.070(5) 0.100(5) 0.000(4) 0.031(4) -0.015(4)
C78 0.059(4) 0.076(5) 0.097(5) 0.003(4) 0.025(4) -0.019(4)
C79 0.041(4) 0.065(5) 0.084(4) 0.000(4) 0.014(3) -0.006(4)
C80 0.043(5) 0.071(6) 0.068(6) 0.000 0.005(4) 0.000
C81 0.032(3) 0.065(4) 0.063(4) 0.001(3) 0.011(3) 0.000(3)
C82 0.033(3) 0.071(5) 0.058(4) -0.004(3) 0.014(3) 0.001(3)
C83 0.078(5) 0.102(6) 0.103(5) 0.004(5) 0.048(4) 0.009(5)
C84 0.098(6) 0.108(6) 0.125(6) -0.002(5) 0.065(5) 0.013(5)
C85 0.100(6) 0.097(6) 0.117(6) -0.001(5) 0.055(5) 0.013(5)
C86 0.075(5) 0.083(5) 0.102(5) 0.004(4) 0.036(4) 0.012(4)
C87 0.060(5) 0.086(5) 0.087(5) 0.001(4) 0.025(4) 0.012(4)
C88 0.092(6) 0.087(6) 0.115(6) 0.009(5) 0.043(5) 0.021(5)
C89 0.111(6) 0.092(6) 0.120(6) 0.015(5) 0.055(5) 0.035(5)
C90 0.133(6) 0.094(6) 0.123(6) 0.013(5) 0.058(5) 0.041(5)
C91 0.128(6) 0.071(5) 0.110(6) 0.006(5) 0.047(5) 0.019(5)
C92 0.068(5) 0.067(5) 0.070(5) 0.010(4) 0.016(4) -0.004(4)
C93 0.092(5) 0.066(5) 0.086(5) -0.001(4) 0.027(4) 0.003(4)
C94 0.101(8) 0.061(7) 0.082(7) 0.000 0.021(6) 0.000
C1B 0.113(7) 0.149(8) 0.206(8) 0.003(7) 0.022(6) 0.004(7)
C2B 0.109(7) 0.144(7) 0.211(8) 0.005(7) 0.019(7) 0.000(7)
C3B 0.102(7) 0.143(7) 0.200(9) -0.002(7) 0.020(6) 0.000(6)
C4B 0.112(7) 0.151(7) 0.205(8) -0.005(7) 0.023(6) 0.006(7)
C5B 0.108(7) 0.158(8) 0.206(8) -0.001(7) 0.021(7) 0.009(7)
C6B 0.107(7) 0.155(8) 0.201(9) 0.002(8) 0.019(6) 0.011(7)
C7B 0.144(8) 0.129(8) 0.171(8) 0.024(7) 0.049(7) 0.020(6)
C8B 0.162(8) 0.146(8) 0.180(8) 0.001(7) 0.053(7) 0.004(7)
C9B 0.170(8) 0.166(8) 0.172(8) -0.006(7) 0.057(7) -0.005(7)
C10B 0.167(8) 0.161(8) 0.172(8) -0.004(7) 0.058(7) -0.005(7)
C11B 0.151(8) 0.148(8) 0.178(8) 0.005(7) 0.053(7) 0.023(6)
C12B 0.143(8) 0.131(8) 0.170(7) 0.011(6) 0.046(7) 0.035(6)
C95 0.091(5) 0.084(5) 0.107(6) -0.005(4) 0.028(4) 0.000(4)
C96 0.141(12) 0.207(13) 0.175(11) 0.010(9) -0.038(10) -0.004(11)
N16 0.171(11) 0.157(10) 0.184(10) 0.038(8) 0.014(9) 0.018(9)
O20 0.192(15) 0.195(16) 0.236(17) -0.001(13) 0.039(14) 0.026(13)
O25 0.173(11) 0.154(10) 0.182(10) 0.046(8) 0.014(9) 0.019(9)
O26 0.186(11) 0.167(10) 0.193(10) 0.033(8) 0.018(9) 0.015(9)
N18 0.207(14) 0.195(14) 0.242(14) 0.002(11) 0.015(12) 0.004(12)
O17 0.221(14) 0.216(14) 0.235(14) -0.004(12) 0.022(14) 0.010(13)
O23 0.225(17) 0.176(16) 0.271(19) 0.009(14) 0.012(16) -0.008(14)
O21 0.213(17) 0.133(15) 0.260(18) -0.009(13) -0.010(15) -0.001(13)

loop_
_atom_type_symbol
_atom_type_description
_atom_type_scat_dispersion_real
_atom_type_scat_dispersion_imag
_atom_type_scat_source
C C 0.0047 0.0022 'International Tables Vol C Tables 4.2.6.8 and 6.1.1.4'
H H 0.0000 0.0000 'International Tables Vol C Tables 4.2.6.8 and 6.1.1.4'
N N 0.0089 0.0045 'International Tables Vol C Tables 4.2.6.8 and 6.1.1.4'
O O 0.0150 0.0081 'International Tables Vol C Tables 4.2.6.8 and 6.1.1.4'
Pd Pd -0.7364 1.2670 'International Tables Vol C Tables 4.2.6.8 and 6.1.1.4'
S S 0.1523 0.1593 'International Tables Vol C Tables 4.2.6.8 and 6.1.1.4'

loop_
_geom_angle_atom_site_label_1
_geom_angle_atom_site_label_2
_geom_angle_atom_site_label_3
_geom_angle
_geom_angle_site_symmetry_1
_geom_angle_site_symmetry_3
_geom_angle_publ_flag
N7 Pd1 N3 89.6(3) . . ?
N7 Pd1 N5 175.6(3) . . ?
N3 Pd1 N5 92.0(3) . . ?
N7 Pd1 N1 88.7(3) . . ?
N3 Pd1 N1 178.1(3) . . ?
N5 Pd1 N1 89.7(3) . . ?
N2 Pd2 N4 180.0 . . ?
N2 Pd2 N6 88.9(2) . 2 ?
N4 Pd2 N6 91.1(2) . 2 ?
N2 Pd2 N6 88.9(2) . . ?
N4 Pd2 N6 91.1(2) . . ?
N6 Pd2 N6 177.9(4) 2 . ?
N11 Pd3 N13 177.5(3) . . ?
N11 Pd3 N10 90.1(3) . 2_655 ?
N13 Pd3 N10 88.6(3) . 2_655 ?
N11 Pd3 N8 90.1(3) . . ?
N13 Pd3 N8 91.0(3) . . ?
N10 Pd3 N8 177.5(3) 2_655 . ?
N14 Pd4 N12 180.0 . . ?
N14 Pd4 N9 89.93(19) . . ?
N12 Pd4 N9 90.07(19) . . ?
N14 Pd4 N9 89.93(19) . 2_655 ?
N12 Pd4 N9 90.07(19) . 2_655 ?
N9 Pd4 N9 179.9(4) . 2_655 ?
O19 S1 C96 111.7(8) . . ?
O19 S1 C24 110.4(9) . . ?
C96 S1 C24 91.3(11) . . ?
C9 O1 C8 113.8(9) . . ?
O1C N1C O2C 120.1(17) . . ?
O1C N1C O3C 125.7(16) . . ?
O2C N1C O3C 113.2(13) . . ?
C21 O3 C20 118.0(11) . . ?
C33 O5 C32 116.3(6) . . ?
C39 O7 C40 115.8(7) . . ?
C56 O9 C55 113.2(6) . . ?
C62 O12 C63 116.3(7) . . ?
C79 O14 C78 116.7(7) . . ?
C91 O15 C90 114.7(9) . . ?
O18 N15 O28 120.5(10) . . ?
O18 N15 O27 119.4(11) . . ?
O28 N15 O27 115.2(11) . . ?
C5 N1 C1 120.6(11) . . ?
C5 N1 Pd1 122.2(8) . . ?
C1 N1 Pd1 117.2(9) . . ?
C12 N2 C12 113.9(13) . 2 ?
C12 N2 Pd2 123.0(6) . . ?
C12 N2 Pd2 123.0(6) 2 . ?
O1D N1D O3D 123.5(10) . . ?
O1D N1D O2D 118.0(9) . . ?
O3D N1D O2D 118.5(10) . . ?
O1F N1F O2F 130(2) . . ?
O1F N1F O3F 122(2) . . ?
O2F N1F O3F 104.8(17) . . ?
C17 N3 C13 116.1(11) . . ?
C17 N3 Pd1 126.0(8) . . ?
C13 N3 Pd1 117.6(8) . . ?
C22 N4 C22 117.5(13) . 2 ?
C22 N4 Pd2 121.2(6) . . ?
C22 N4 Pd2 121.2(6) 2 . ?
C25 N5 C29 119.7(8) . . ?
C25 N5 Pd1 117.1(7) . . ?
C29 N5 Pd1 123.3(6) . . ?
C34 N6 C38 119.3(7) . . ?
C34 N6 Pd2 120.1(6) . . ?
C38 N6 Pd2 120.4(6) . . ?
C43 N7 C47 117.1(8) . . ?
C43 N7 Pd1 122.9(7) . . ?
C47 N7 Pd1 119.9(6) . . ?
C52 N8 C48 119.8(8) . . ?
C52 N8 Pd3 123.5(6) . . ?
C48 N8 Pd3 116.6(6) . . ?
C61 N9 C57 121.2(7) . . ?
C61 N9 Pd4 119.9(5) . . ?
C57 N9 Pd4 118.9(5) . . ?
C66 N10 C70 119.2(8) . . ?
C66 N10 Pd3 121.7(6) . 2_655 ?
C70 N10 Pd3 119.1(6) . 2_655 ?
C71 N11 C75 117.6(8) . . ?
C71 N11 Pd3 119.6(6) . . ?
C75 N11 Pd3 122.7(6) . . ?
C82 N12 C82 117.5(11) 2_655 . ?
C82 N12 Pd4 121.3(5) 2_655 . ?
C82 N12 Pd4 121.2(5) . . ?
C87 N13 C83 117.7(9) . . ?
C87 N13 Pd3 123.6(7) . . ?
C83 N13 Pd3 118.7(7) . . ?
C92 N14 C92 119.1(11) 2_655 . ?
C92 N14 Pd4 120.4(6) 2_655 . ?
C92 N14 Pd4 120.4(6) . . ?
O22 N17 O2E 127.1(18) . . ?
O22 N17 O1E 105.7(16) . . ?
O2E N17 O1E 127.2(14) . . ?
N1 C1 C2 115.4(12) . . ?
N1 C1 H1 122.3 . . ?
C2 C1 H1 122.3 . . ?
C3 C2 C1 123.2(13) . . ?
C3 C2 H2 118.4 . . ?
C1 C2 H2 118.4 . . ?
C2 C3 C4 118.3(14) . . ?
C2 C3 H3 120.8 . . ?
C4 C3 H3 120.8 . . ?
C5 C4 C3 117.8(13) . . ?
C5 C4 C6 123.8(12) . . ?
C3 C4 C6 118.4(13) . . ?
N1 C5 C4 124.5(12) . . ?
N1 C5 H5 117.8 . . ?
C4 C5 H5 117.8 . . ?
C4 C6 C7 115.4(11) . . ?
C4 C6 H6A 108.4 . . ?
C7 C6 H6A 108.4 . . ?
C4 C6 H6AB 108.4 . . ?
C7 C6 H6AB 108.4 . . ?
H6A C6 H6AB 107.5 . . ?
C8 C7 C6 115.5(11) . . ?
C8 C7 H7A 108.4 . . ?
C6 C7 H7A 108.4 . . ?
C8 C7 H7AB 108.4 . . ?
C6 C7 H7AB 108.4 . . ?
H7A C7 H7AB 107.5 . . ?
C7 C8 O1 104.5(10) . . ?
C7 C8 H8A 110.8 . . ?
O1 C8 H8A 110.8 . . ?
C7 C8 H8AB 110.8 . . ?
O1 C8 H8AB 110.8 . . ?
H8A C8 H8AB 108.9 . . ?
O2 C9 O1 125.2(10) . . ?
O2 C9 C11 123.8(11) . . ?
O1 C9 C11 110.9(10) . . ?
C11 C10 C11 117.0(14) . 2 ?
C11 C10 H10 121.5 . . ?
C11 C10 H10 121.5 2 . ?
C12 C11 C10 117.9(10) . . ?
C12 C11 C9 118.0(10) . . ?
C10 C11 C9 124.0(11) . . ?
N2 C12 C11 126.6(10) . . ?
N2 C12 H12 116.7 . . ?
C11 C12 H12 116.7 . . ?
N3 C13 C14 122.3(12) . . ?
N3 C13 H13 118.8 . . ?
C14 C13 H13 118.8 . . ?
C15 C14 C13 120.8(13) . . ?
C15 C14 H14 119.6 . . ?
C13 C14 H14 119.6 . . ?
C14 C15 C16 119.5(12) . . ?
C14 C15 H15 120.3 . . ?
C16 C15 H15 120.3 . . ?
C17 C16 C15 114.3(11) . . ?
C17 C16 C18 124.8(11) . . ?
C15 C16 C18 120.9(12) . . ?
N3 C17 C16 127.1(11) . . ?
N3 C17 H17 116.5 . . ?
C16 C17 H17 116.5 . . ?
C19 C18 C16 120.8(12) . . ?
C19 C18 H18A 107.1 . . ?
C16 C18 H18A 107.1 . . ?
C19 C18 H18B 107.1 . . ?
C16 C18 H18B 107.1 . . ?
H18A C18 H18B 106.8 . . ?
C18 C19 C20 114.6(14) . . ?
C18 C19 H19A 108.6 . . ?
C20 C19 H19A 108.6 . . ?
C18 C19 H19B 108.6 . . ?
C20 C19 H19B 108.6 . . ?
H19A C19 H19B 107.6 . . ?
C19 C20 O3 104.9(12) . . ?
C19 C20 H20A 110.8 . . ?
O3 C20 H20A 110.8 . . ?
C19 C20 H20B 110.8 . . ?
O3 C20 H20B 110.8 . . ?
H20A C20 H20B 108.8 . . ?
O4 C21 O3 123.9(13) . . ?
O4 C21 C95 125.4(13) . . ?
O3 C21 C95 110.5(12) . . ?
N4 C22 C95 122.6(10) . . ?
N4 C22 H22 118.7 . . ?
C95 C22 H22 118.7 . . ?
C95 C23 C95 120.4(16) 2 . ?
C95 C23 H23 119.8 2 . ?
C95 C23 H23 119.8 . . ?
S1 C24 H24A 109.5 . . ?
S1 C24 H24B 109.5 . . ?
H24A C24 H24B 109.5 . . ?
S1 C24 H24C 109.5 . . ?
H24A C24 H24C 109.5 . . ?
H24B C24 H24C 109.5 . . ?
N5 C25 C26 121.1(11) . . ?
N5 C25 H25 119.4 . . ?
C26 C25 H25 119.4 . . ?
C25 C26 C27 119.6(11) . . ?
C25 C26 H26 120.2 . . ?
C27 C26 H26 120.2 . . ?
C28 C27 C26 119.5(9) . . ?
C28 C27 H27 120.2 . . ?
C26 C27 H27 120.2 . . ?
C27 C28 C29 119.4(9) . . ?
C27 C28 C30 121.0(8) . . ?
C29 C28 C30 119.6(9) . . ?
N5 C29 C28 120.4(9) . . ?
N5 C29 H29 119.8 . . ?
C28 C29 H29 119.8 . . ?
C31 C30 C28 111.6(8) . . ?
C31 C30 H30A 109.3 . . ?
C28 C30 H30A 109.3 . . ?
C31 C30 H30B 109.3 . . ?
C28 C30 H30B 109.3 . . ?
H30A C30 H30B 108.0 . . ?
C30 C31 C32 111.1(8) . . ?
C30 C31 H31A 109.4 . . ?
C32 C31 H31A 109.4 . . ?
C30 C31 H31B 109.4 . . ?
C32 C31 H31B 109.4 . . ?
H31A C31 H31B 108.0 . . ?
O5 C32 C31 105.1(7) . . ?
O5 C32 H32A 110.7 . . ?
C31 C32 H32A 110.7 . . ?
O5 C32 H32B 110.7 . . ?
C31 C32 H32B 110.7 . . ?
H32A C32 H32B 108.8 . . ?
O6 C33 O5 124.4(8) . . ?
O6 C33 C35 123.8(8) . . ?
O5 C33 C35 111.6(7) . . ?
N6 C34 C35 122.1(8) . . ?
N6 C34 H34 118.9 . . ?
C35 C34 H34 118.9 . . ?
C34 C35 C36 119.1(8) . . ?
C34 C35 C33 120.4(8) . . ?
C36 C35 C33 120.5(7) . . ?
C37 C36 C35 118.5(8) . . ?
C37 C36 H36 120.7 . . ?
C35 C36 H36 120.7 . . ?
C36 C37 C38 119.9(8) . . ?
C36 C37 C39 123.6(8) . . ?
C38 C37 C39 116.5(8) . . ?
N6 C38 C37 121.0(8) . . ?
N6 C38 H38 119.5 . . ?
C37 C38 H38 119.5 . . ?
O8 C39 O7 123.1(9) . . ?
O8 C39 C37 123.9(9) . . ?
O7 C39 C37 113.0(8) . . ?
O7 C40 C41 107.5(8) . . ?
O7 C40 H40A 110.2 . . ?
C41 C40 H40A 110.2 . . ?
O7 C40 H40B 110.2 . . ?
C41 C40 H40B 110.2 . . ?
H40A C40 H40B 108.5 . . ?
C42 C41 C40 114.8(8) . . ?
C42 C41 H41A 108.6 . . ?
C40 C41 H41A 108.6 . . ?
C42 C41 H41B 108.6 . . ?
C40 C41 H41B 108.6 . . ?
H41A C41 H41B 107.5 . . ?
C44 C42 C41 111.8(9) . . ?
C44 C42 H42A 109.2 . . ?
C41 C42 H42A 109.2 . . ?
C44 C42 H42B 109.2 . . ?
C41 C42 H42B 109.2 . . ?
H42A C42 H42B 107.9 . . ?
N7 C43 C44 123.7(10) . 2 ?
N7 C43 H43 118.1 . . ?
C44 C43 H43 118.1 2 . ?
C43 C44 C45 116.8(9) 2 . ?
C43 C44 C42 122.2(9) 2 . ?
C45 C44 C42 121.0(8) . . ?
C46 C45 C44 119.3(9) . . ?
C46 C45 H45 120.3 . . ?
C44 C45 H45 120.3 . . ?
C47 C46 C45 117.9(10) 2 . ?
C47 C46 H46 121.1 2 . ?
C45 C46 H46 121.1 . . ?
N7 C47 C46 125.1(10) . 2 ?
N7 C47 H47 117.5 . . ?
C46 C47 H47 117.5 2 . ?
N8 C48 C49 119.2(9) . . ?
N8 C48 H48 120.4 . . ?
C49 C48 H48 120.4 . . ?
C48 C49 C50 120.5(8) . . ?
C48 C49 H49 119.8 . . ?
C50 C49 H49 119.8 . . ?
C49 C50 C51 119.9(9) . . ?
C49 C50 H50 120.1 . . ?
C51 C50 H50 120.1 . . ?
C52 C51 C50 117.5(9) . . ?
C52 C51 C53 121.4(8) . . ?
C50 C51 C53 121.0(8) . . ?
C51 C52 N8 123.0(8) . . ?
C51 C52 H52 118.5 . . ?
N8 C52 H52 118.5 . . ?
C54 C53 C51 111.3(8) . . ?
C54 C53 H53A 109.4 . . ?
C51 C53 H53A 109.4 . . ?
C54 C53 H53B 109.4 . . ?
C51 C53 H53B 109.4 . . ?
H53A C53 H53B 108.0 . . ?
C53 C54 C55 112.8(9) . . ?
C53 C54 H54A 109.0 . . ?
C55 C54 H54A 109.0 . . ?
C53 C54 H54B 109.0 . . ?
C55 C54 H54B 109.0 . . ?
H54A C54 H54B 107.8 . . ?
O9 C55 C54 105.0(7) . . ?
O9 C55 H55A 110.7 . . ?
C54 C55 H55A 110.7 . . ?
O9 C55 H55B 110.7 . . ?
C54 C55 H55B 110.7 . . ?
H55A C55 H55B 108.8 . . ?
O10 C56 O9 126.2(8) . . ?
O10 C56 C58 124.3(9) . . ?
O9 C56 C58 109.4(7) . . ?
N9 C57 C58 120.4(7) . . ?
N9 C57 H57 119.8 . . ?
C58 C57 H57 119.8 . . ?
C57 C58 C59 119.9(7) . . ?
C57 C58 C56 121.7(8) . . ?
C59 C58 C56 118.4(8) . . ?
C60 C59 C58 116.9(8) . . ?
C60 C59 H59 121.6 . . ?
C58 C59 H59 121.6 . . ?
C59 C60 C61 121.2(8) . . ?
C59 C60 C62 121.7(8) . . ?
C61 C60 C62 117.1(8) . . ?
N9 C61 C60 120.4(7) . . ?
N9 C61 H61 119.8 . . ?
C60 C61 H61 119.8 . . ?
O11 C62 O12 126.8(9) . . ?
O11 C62 C60 122.8(9) . . ?
O12 C62 C60 110.4(8) . . ?
O12 C63 C64 106.4(8) . . ?
O12 C63 H63A 110.5 . . ?
C64 C63 H63A 110.5 . . ?
O12 C63 H63B 110.5 . . ?
C64 C63 H63B 110.5 . . ?
H63A C63 H63B 108.6 . . ?
C63 C64 C65 114.7(8) . . ?
C63 C64 H64A 108.6 . . ?
C65 C64 H64A 108.6 . . ?
C63 C64 H64B 108.6 . . ?
C65 C64 H64B 108.6 . . ?
H64A C64 H64B 107.6 . . ?
C67 C65 C64 111.1(8) . . ?
C67 C65 H65A 109.4 . . ?
C64 C65 H65A 109.4 . . ?
C67 C65 H65B 109.4 . . ?
C64 C65 H65B 109.4 . . ?
H65A C65 H65B 108.0 . . ?
N10 C66 C67 122.0(9) . . ?
N10 C66 H66 119.0 . . ?
C67 C66 H66 119.0 . . ?
C68 C67 C66 118.0(9) . . ?
C68 C67 C65 121.9(9) . . ?
C66 C67 C65 120.1(9) . . ?
C69 C68 C67 121.6(10) . . ?
C69 C68 H68 119.2 . . ?
C67 C68 H68 119.2 . . ?
C68 C69 C70 120.0(10) . . ?
C68 C69 H69 120.0 . . ?
C70 C69 H69 120.0 . . ?
N10 C70 C69 119.1(9) . . ?
N10 C70 H70 120.4 . . ?
C69 C70 H70 120.4 . . ?
N11 C71 C72 122.3(9) . . ?
N11 C71 H71 118.9 . . ?
C72 C71 H71 118.9 . . ?
C71 C72 C73 119.6(9) . . ?
C71 C72 H72 120.2 . . ?
C73 C72 H72 120.2 . . ?
C72 C73 C74 119.3(10) . . ?
C72 C73 H73 120.3 . . ?
C74 C73 H73 120.3 . . ?
C75 C74 C73 118.8(9) . . ?
C75 C74 C76 121.3(8) . . ?
C73 C74 C76 120.0(9) . . ?
C74 C75 N11 122.4(8) . . ?
C74 C75 H75 118.8 . . ?
N11 C75 H75 118.8 . . ?
C77 C76 C74 112.2(8) . . ?
C77 C76 H76A 109.2 . . ?
C74 C76 H76A 109.2 . . ?
C77 C76 H76B 109.2 . . ?
C74 C76 H76B 109.2 . . ?
H76A C76 H76B 107.9 . . ?
C76 C77 C78 112.8(9) . . ?
C76 C77 H77A 109.0 . . ?
C78 C77 H77A 109.0 . . ?
C76 C77 H77B 109.0 . . ?
C78 C77 H77B 109.0 . . ?
H77A C77 H77B 107.8 . . ?
O14 C78 C77 108.1(8) . . ?
O14 C78 H78A 110.1 . . ?
C77 C78 H78A 110.1 . . ?
O14 C78 H78B 110.1 . . ?
C77 C78 H78B 110.1 . . ?
H78A C78 H78B 108.4 . . ?
O13 C79 O14 125.7(8) . . ?
O13 C79 C81 122.6(9) . . ?
O14 C79 C81 111.7(8) . . ?
C81 C80 C81 119.2(12) 2_655 . ?
C81 C80 H80 120.4 2_655 . ?
C81 C80 H80 120.4 . . ?
C82 C81 C80 118.7(8) . . ?
C82 C81 C79 116.9(7) . . ?
C80 C81 C79 124.4(9) . . ?
N12 C82 C81 123.0(8) . . ?
N12 C82 H82 118.5 . . ?
C81 C82 H82 118.5 . . ?
C84 C83 N13 119.2(10) . . ?
C84 C83 H83 120.4 . . ?
N13 C83 H83 120.4 . . ?
C85 C84 C83 121.6(11) . . ?
C85 C84 H84 119.2 . . ?
C83 C84 H84 119.2 . . ?
C84 C85 C86 119.3(12) . . ?
C84 C85 H85 120.3 . . ?
C86 C85 H85 120.3 . . ?
C85 C86 C87 118.0(11) . . ?
C85 C86 C88 121.0(11) . . ?
C87 C86 C88 120.9(9) . . ?
N13 C87 C86 124.2(9) . . ?
N13 C87 H87 117.9 . . ?
C86 C87 H87 117.9 . . ?
C89 C88 C86 112.7(10) . . ?
C89 C88 H88A 109.1 . . ?
C86 C88 H88A 109.1 . . ?
C89 C88 H88B 109.1 . . ?
C86 C88 H88B 109.1 . . ?
H88A C88 H88B 107.8 . . ?
C88 C89 C90 112.8(11) . . ?
C88 C89 H89A 109.0 . . ?
C90 C89 H89A 109.0 . . ?
C88 C89 H89B 109.0 . . ?
C90 C89 H89B 109.0 . . ?
H89A C89 H89B 107.8 . . ?
O15 C90 C89 105.7(9) . . ?
O15 C90 H90A 110.6 . . ?
C89 C90 H90A 110.6 . . ?
O15 C90 H90B 110.6 . . ?
C89 C90 H90B 110.6 . . ?
H90A C90 H90B 108.7 . . ?
O16 C91 O15 124.9(11) . . ?
O16 C91 C93 122.8(11) . . ?
O15 C91 C93 112.3(10) . . ?
N14 C92 C93 121.8(9) . . ?
N14 C92 H92 119.1 . . ?
C93 C92 H92 119.1 . . ?
C94 C93 C92 119.5(10) . . ?
C94 C93 C91 119.8(10) . . ?
C92 C93 C91 120.6(10) . . ?
C93 C94 C93 118.1(14) 2_655 . ?
C93 C94 H94 120.9 2_655 . ?
C93 C94 H94 120.9 . . ?
C2B C1B C6B 120.0 . . ?
C2B C1B H1B 120.0 . . ?
C6B C1B H1B 120.0 . . ?
C3B C2B C1B 120.0 . . ?
C3B C2B H2B 120.0 . . ?
C1B C2B H2B 120.0 . . ?
C2B C3B C4B 120.0 . . ?
C2B C3B H3B 120.0 . . ?
C4B C3B H3B 120.0 . . ?
C5B C4B C3B 120.0 . . ?
C5B C4B H4B 120.0 . . ?
C3B C4B H4B 120.0 . . ?
C4B C5B C6B 120.0 . . ?
C4B C5B H5B 120.0 . . ?
C6B C5B H5B 120.0 . . ?
C5B C6B C1B 120.0 . . ?
C5B C6B H6B 120.0 . . ?
C1B C6B H6B 120.0 . . ?
C8B C7B C12B 120.0 . . ?
C8B C7B H7B 120.0 . . ?
C12B C7B H7B 120.0 . . ?
C9B C8B C7B 120.0 . . ?
C9B C8B H8B 120.0 . . ?
C7B C8B H8B 120.0 . . ?
C10B C9B C8B 120.0 . . ?
C10B C9B H9B 120.0 . . ?
C8B C9B H9B 120.0 . . ?
C9B C10B C11B 120.0 . . ?
C9B C10B H10B 120.0 . . ?
C11B C10B H10B 120.0 . . ?
C12B C11B C10B 120.0 . . ?
C12B C11B H11B 120.0 . . ?
C10B C11B H11B 120.0 . . ?
C11B C12B C7B 120.0 . . ?
C11B C12B H12B 120.0 . . ?
C7B C12B H12B 120.0 . . ?
C23 C95 C22 118.5(12) . . ?
C23 C95 C21 118.7(12) . . ?
C22 C95 C21 122.8(11) . . ?
S1 C96 H96A 109.5 . . ?
S1 C96 H96B 109.5 . . ?
H96A C96 H96B 109.5 . . ?
S1 C96 H96C 109.5 . . ?
H96A C96 H96C 109.5 . . ?
H96B C96 H96C 109.5 . . ?
O26 N16 O25 102(3) . . ?
O26 N16 O20 135(3) . . ?
O25 N16 O20 123.7(16) . . ?
N16 O25 O26 37.1(11) . . ?
N16 O26 O25 41.2(17) . . ?
O21 N18 O17 120.0(13) . . ?
O21 N18 O23 118.0(12) . . ?
O17 N18 O23 119.3(12) . . ?

loop_
_geom_bond_atom_site_label_1
_geom_bond_atom_site_label_2
_geom_bond_distance
_geom_bond_site_symmetry_2
_geom_bond_publ_flag
Pd1 N7 2.003(7) . ?
Pd1 N3 2.016(10) . ?
Pd1 N5 2.025(7) . ?
Pd1 N1 2.027(10) . ?
Pd2 N2 1.960(12) . ?
Pd2 N4 2.003(12) . ?
Pd2 N6 2.040(7) 2 ?
Pd2 N6 2.040(7) . ?
Pd3 N11 2.014(8) . ?
Pd3 N13 2.020(9) . ?
Pd3 N10 2.029(7) 2_655 ?
Pd3 N8 2.043(7) . ?
Pd4 N14 2.017(11) . ?
Pd4 N12 2.023(10) . ?
Pd4 N9 2.036(6) . ?
Pd4 N9 2.036(6) 2_655 ?
S1 O19 1.500(12) . ?
S1 C96 1.741(19) . ?
S1 C24 1.807(19) . ?
O1 C9 1.335(13) . ?
O1 C8 1.535(13) . ?
O2 C9 1.197(12) . ?
N1C O1C 1.166(14) . ?
N1C O2C 1.229(14) . ?
N1C O3C 1.277(15) . ?
O1D N1D 1.214(11) . ?
O1E N17 1.48(2) . ?
O1F N1F 0.997(18) . ?
O3 C21 1.344(16) . ?
O3 C20 1.525(15) . ?
O2D N1D 1.247(11) . ?
O2E N17 1.393(18) . ?
O2F N1F 1.233(17) . ?
O4 C21 1.211(15) . ?
O3D N1D 1.214(10) . ?
O3F N1F 1.41(2) . ?
O5 C33 1.314(10) . ?
O5 C32 1.498(10) . ?
O6 C33 1.215(10) . ?
O7 C39 1.316(11) . ?
O7 C40 1.461(11) . ?
O8 C39 1.192(11) . ?
O9 C56 1.366(11) . ?
O9 C55 1.475(9) . ?
O10 C56 1.174(10) . ?
O11 C62 1.176(11) . ?
O12 C62 1.299(11) . ?
O12 C63 1.474(11) . ?
O13 C79 1.189(10) . ?
O14 C79 1.321(10) . ?
O14 C78 1.468(10) . ?
O15 C91 1.304(14) . ?
O15 C90 1.436(13) . ?
N15 O18 1.194(14) . ?
N15 O28 1.204(9) . ?
N15 O27 1.274(8) . ?
O16 C91 1.197(13) . ?
O22 N17 1.236(16) . ?
N1 C5 1.331(14) . ?
N1 C1 1.392(14) . ?
N2 C12 1.343(12) . ?
N2 C12 1.343(12) 2 ?
N3 C17 1.334(14) . ?
N3 C13 1.349(14) . ?
N4 C22 1.352(12) . ?
N4 C22 1.353(12) 2 ?
N5 C25 1.335(13) . ?
N5 C29 1.363(12) . ?
N6 C34 1.325(11) . ?
N6 C38 1.333(11) . ?
N7 C43 1.342(12) . ?
N7 C47 1.344(13) . ?
N8 C52 1.346(11) . ?
N8 C48 1.349(11) . ?
N9 C61 1.323(10) . ?
N9 C57 1.347(10) . ?
N10 C66 1.357(11) . ?
N10 C70 1.376(12) . ?
N11 C71 1.349(11) . ?
N11 C75 1.372(11) . ?
N12 C82 1.346(9) 2_655 ?
N12 C82 1.346(9) . ?
N13 C87 1.321(12) . ?
N13 C83 1.385(12) . ?
N14 C92 1.333(11) 2_655 ?
N14 C92 1.333(11) . ?
C1 C2 1.430(18) . ?
C1 H1 0.9500 . ?
C2 C3 1.363(18) . ?
C2 H2 0.9500 . ?
C3 C4 1.404(17) . ?
C3 H3 0.9500 . ?
C4 C5 1.362(16) . ?
C4 C6 1.484(18) . ?
C5 H5 0.9500 . ?
C6 C7 1.498(17) . ?
C6 H6A 0.9900 . ?
C6 H6AB 0.9900 . ?
C7 C8 1.471(16) . ?
C7 H7A 0.9900 . ?
C7 H7AB 0.9900 . ?
C8 H8A 0.9900 . ?
C8 H8AB 0.9900 . ?
C9 C11 1.464(15) . ?
C10 C11 1.422(13) . ?
C10 C11 1.422(13) 2 ?
C10 H10 0.9500 . ?
C11 C12 1.393(14) . ?
C12 H12 0.9500 . ?
C13 C14 1.359(16) . ?
C13 H13 0.9500 . ?
C14 C15 1.357(16) . ?
C14 H14 0.9500 . ?
C15 C16 1.432(16) . ?
C15 H15 0.9500 . ?
C16 C17 1.372(15) . ?
C16 C18 1.444(17) . ?
C17 H17 0.9500 . ?
C18 C19 1.437(17) . ?
C18 H18A 0.9900 . ?
C18 H18B 0.9900 . ?
C19 C20 1.491(19) . ?
C19 H19A 0.9900 . ?
C19 H19B 0.9900 . ?
C20 H20A 0.9900 . ?
C20 H20B 0.9900 . ?
C21 C95 1.471(17) . ?
C22 C95 1.390(15) . ?
C22 H22 0.9500 . ?
C23 C95 1.371(14) 2 ?
C23 C95 1.371(14) . ?
C23 H23 0.9500 . ?
C24 H24A 0.9800 . ?
C24 H24B 0.9800 . ?
C24 H24C 0.9800 . ?
C25 C26 1.368(14) . ?
C25 H25 0.9500 . ?
C26 C27 1.377(14) . ?
C26 H26 0.9500 . ?
C27 C28 1.361(13) . ?
C27 H27 0.9500 . ?
C28 C29 1.384(12) . ?
C28 C30 1.544(13) . ?
C29 H29 0.9500 . ?
C30 C31 1.530(14) . ?
C30 H30A 0.9900 . ?
C30 H30B 0.9900 . ?
C31 C32 1.540(13) . ?
C31 H31A 0.9900 . ?
C31 H31B 0.9900 . ?
C32 H32A 0.9900 . ?
C32 H32B 0.9900 . ?
C33 C35 1.488(12) . ?
C34 C35 1.380(11) . ?
C34 H34 0.9500 . ?
C35 C36 1.392(12) . ?
C36 C37 1.345(12) . ?
C36 H36 0.9500 . ?
C37 C38 1.408(11) . ?
C37 C39 1.479(13) . ?
C38 H38 0.9500 . ?
C40 C41 1.546(14) . ?
C40 H40A 0.9900 . ?
C40 H40B 0.9900 . ?
C41 C42 1.511(14) . ?
C41 H41A 0.9900 . ?
C41 H41B 0.9900 . ?
C42 C44 1.496(14) . ?
C42 H42A 0.9900 . ?
C42 H42B 0.9900 . ?
C43 C44 1.385(12) 2 ?
C43 H43 0.9500 . ?
C44 C45 1.433(14) . ?
C45 C46 1.387(14) . ?
C45 H45 0.9500 . ?
C46 C47 1.358(13) 2 ?
C46 H46 0.9500 . ?
C47 H47 0.9500 . ?
C48 C49 1.361(13) . ?
C48 H48 0.9500 . ?
C49 C50 1.365(13) . ?
C49 H49 0.9500 . ?
C50 C51 1.386(12) . ?
C50 H50 0.9500 . ?
C51 C52 1.336(13) . ?
C51 C53 1.528(13) . ?
C52 H52 0.9500 . ?
C53 C54 1.527(13) . ?
C53 H53A 0.9900 . ?
C53 H53B 0.9900 . ?
C54 C55 1.548(13) . ?
C54 H54A 0.9900 . ?
C54 H54B 0.9900 . ?
C55 H55A 0.9900 . ?
C55 H55B 0.9900 . ?
C56 C58 1.497(11) . ?
C57 C58 1.396(11) . ?
C57 H57 0.9500 . ?
C58 C59 1.412(12) . ?
C59 C60 1.373(11) . ?
C59 H59 0.9500 . ?
C60 C61 1.401(12) . ?
C60 C62 1.513(13) . ?
C61 H61 0.9500 . ?
C63 C64 1.528(14) . ?
C63 H63A 0.9900 . ?
C63 H63B 0.9900 . ?
C64 C65 1.549(14) . ?
C64 H64A 0.9900 . ?
C64 H64B 0.9900 . ?
C65 C67 1.528(13) . ?
C65 H65A 0.9900 . ?
C65 H65B 0.9900 . ?
C66 C67 1.369(13) . ?
C66 H66 0.9500 . ?
C67 C68 1.361(13) . ?
C68 C69 1.349(14) . ?
C68 H68 0.9500 . ?
C69 C70 1.381(14) . ?
C69 H69 0.9500 . ?
C70 H70 0.9500 . ?
C71 C72 1.358(13) . ?
C71 H71 0.9500 . ?
C72 C73 1.379(13) . ?
C72 H72 0.9500 . ?
C73 C74 1.380(13) . ?
C73 H73 0.9500 . ?
C74 C75 1.360(12) . ?
C74 C76 1.543(13) . ?
C75 H75 0.9500 . ?
C76 C77 1.508(13) . ?
C76 H76A 0.9900 . ?
C76 H76B 0.9900 . ?
C77 C78 1.527(14) . ?
C77 H77A 0.9900 . ?
C77 H77B 0.9900 . ?
C78 H78A 0.9900 . ?
C78 H78B 0.9900 . ?
C79 C81 1.507(12) . ?
C80 C81 1.381(10) 2_655 ?
C80 C81 1.382(10) . ?
C80 H80 0.9500 . ?
C81 C82 1.358(11) . ?
C82 H82 0.9500 . ?
C83 C84 1.375(15) . ?
C83 H83 0.9500 . ?
C84 C85 1.350(16) . ?
C84 H84 0.9500 . ?
C85 C86 1.362(14) . ?
C85 H85 0.9500 . ?
C86 C87 1.376(14) . ?
C86 C88 1.514(15) . ?
C87 H87 0.9500 . ?
C88 C89 1.512(15) . ?
C88 H88A 0.9900 . ?
C88 H88B 0.9900 . ?
C89 C90 1.538(17) . ?
C89 H89A 0.9900 . ?
C89 H89B 0.9900 . ?
C90 H90A 0.9900 . ?
C90 H90B 0.9900 . ?
C91 C93 1.511(16) . ?
C92 C93 1.387(13) . ?
C92 H92 0.9500 . ?
C93 C94 1.379(12) . ?
C94 H94 0.9500 . ?
C1B C2B 1.3900 . ?
C1B C6B 1.3900 . ?
C1B H1B 0.9500 . ?
C2B C3B 1.3900 . ?
C2B H2B 0.9500 . ?
C3B C4B 1.3900 . ?
C3B H3B 0.9500 . ?
C4B C5B 1.3900 . ?
C4B H4B 0.9500 . ?
C5B C6B 1.3900 . ?
C5B H5B 0.9500 . ?
C6B H6B 0.9500 . ?
C7B C8B 1.3900 . ?
C7B C12B 1.3900 . ?
C7B H7B 0.9500 . ?
C8B C9B 1.3900 . ?
C8B H8B 0.9500 . ?
C9B C10B 1.3900 . ?
C9B H9B 0.9500 . ?
C10B C11B 1.3900 . ?
C10B H10B 0.9500 . ?
C11B C12B 1.3900 . ?
C11B H11B 0.9500 . ?
C12B H12B 0.9500 . ?
C96 H96A 0.9800 . ?
C96 H96B 0.9800 . ?
C96 H96C 0.9800 . ?
N16 O26 1.09(2) . ?
N16 O25 1.193(10) . ?
N16 O20 1.208(10) . ?
O25 O26 1.77(4) . ?
N18 O21 1.221(10) . ?
N18 O17 1.227(9) . ?
N18 O23 1.230(9) . ?

loop_
_geom_torsion_atom_site_label_1
_geom_torsion_atom_site_label_2
_geom_torsion_atom_site_label_3
_geom_torsion_atom_site_label_4
_geom_torsion
_geom_torsion_site_symmetry_1
_geom_torsion_site_symmetry_2
_geom_torsion_site_symmetry_3
_geom_torsion_site_symmetry_4
_geom_torsion_publ_flag
C5 N1 C1 C2 5.0(15) . . . . ?
Pd1 N1 C1 C2 -177.1(8) . . . . ?
N1 C1 C2 C3 -2.4(19) . . . . ?
C1 C2 C3 C4 -2(2) . . . . ?
C2 C3 C4 C5 3.0(18) . . . . ?
C2 C3 C4 C6 -177.0(12) . . . . ?
C1 N1 C5 C4 -3.9(16) . . . . ?
Pd1 N1 C5 C4 178.4(8) . . . . ?
C3 C4 C5 N1 -0.3(17) . . . . ?
C6 C4 C5 N1 179.6(10) . . . . ?
C5 C4 C6 C7 -106.0(14) . . . . ?
C3 C4 C6 C7 73.9(15) . . . . ?
C4 C6 C7 C8 60.5(16) . . . . ?
C6 C7 C8 O1 73.4(14) . . . . ?
C9 O1 C8 C7 -150.4(10) . . . . ?
C8 O1 C9 O2 -0.8(14) . . . . ?
C8 O1 C9 C11 -178.6(8) . . . . ?
C11 C10 C11 C12 0.7(5) 2 . . . ?
C11 C10 C11 C9 -177.7(10) 2 . . . ?
O2 C9 C11 C12 15.5(14) . . . . ?
O1 C9 C11 C12 -166.7(8) . . . . ?
O2 C9 C11 C10 -166.1(9) . . . . ?
O1 C9 C11 C10 11.7(12) . . . . ?
C12 N2 C12 C11 0.8(6) 2 . . . ?
Pd2 N2 C12 C11 -179.2(6) . . . . ?
C10 C11 C12 N2 -1.6(12) . . . . ?
C9 C11 C12 N2 177.0(7) . . . . ?
C17 N3 C13 C14 1.6(15) . . . . ?
Pd1 N3 C13 C14 175.6(8) . . . . ?
N3 C13 C14 C15 0.2(17) . . . . ?
C13 C14 C15 C16 -1.1(17) . . . . ?
C14 C15 C16 C17 0.3(16) . . . . ?
C14 C15 C16 C18 178.0(11) . . . . ?
C13 N3 C17 C16 -2.7(15) . . . . ?
Pd1 N3 C17 C16 -176.0(8) . . . . ?
C15 C16 C17 N3 1.8(16) . . . . ?
C18 C16 C17 N3 -175.9(11) . . . . ?
C17 C16 C18 C19 106.9(16) . . . . ?
C15 C16 C18 C19 -70.6(18) . . . . ?
C16 C18 C19 C20 164.7(13) . . . . ?
C18 C19 C20 O3 60.8(17) . . . . ?
C21 O3 C20 C19 -176.9(13) . . . . ?
C20 O3 C21 O4 5(2) . . . . ?
C20 O3 C21 C95 179.6(12) . . . . ?
C22 N4 C22 C95 0.4(8) 2 . . . ?
Pd2 N4 C22 C95 -179.6(8) . . . . ?
C29 N5 C25 C26 5.4(17) . . . . ?
Pd1 N5 C25 C26 -174.8(9) . . . . ?
N5 C25 C26 C27 -2.0(18) . . . . ?
C25 C26 C27 C28 -2.9(18) . . . . ?
C26 C27 C28 C29 4.3(17) . . . . ?
C26 C27 C28 C30 -179.2(11) . . . . ?
C25 N5 C29 C28 -4.0(16) . . . . ?
Pd1 N5 C29 C28 176.3(8) . . . . ?
C27 C28 C29 N5 -0.9(16) . . . . ?
C30 C28 C29 N5 -177.5(10) . . . . ?
C27 C28 C30 C31 58.9(14) . . . . ?
C29 C28 C30 C31 -124.6(10) . . . . ?
C28 C30 C31 C32 -172.5(8) . . . . ?
C33 O5 C32 C31 176.3(9) . . . . ?
C30 C31 C32 O5 -64.3(10) . . . . ?
C32 O5 C33 O6 -0.3(15) . . . . ?
C32 O5 C33 C35 175.7(8) . . . . ?
C38 N6 C34 C35 0.5(13) . . . . ?
Pd2 N6 C34 C35 -174.6(7) . . . . ?
N6 C34 C35 C36 0.0(14) . . . . ?
N6 C34 C35 C33 -179.1(8) . . . . ?
O6 C33 C35 C34 177.9(10) . . . . ?
O5 C33 C35 C34 1.8(13) . . . . ?
O6 C33 C35 C36 -1.2(15) . . . . ?
O5 C33 C35 C36 -177.3(9) . . . . ?
C34 C35 C36 C37 -1.4(14) . . . . ?
C33 C35 C36 C37 177.7(9) . . . . ?
C35 C36 C37 C38 2.3(14) . . . . ?
C35 C36 C37 C39 -175.1(9) . . . . ?
C34 N6 C38 C37 0.4(13) . . . . ?
Pd2 N6 C38 C37 175.5(7) . . . . ?
C36 C37 C38 N6 -1.9(15) . . . . ?
C39 C37 C38 N6 175.7(9) . . . . ?
C40 O7 C39 O8 -0.1(15) . . . . ?
C40 O7 C39 C37 177.4(8) . . . . ?
C36 C37 C39 O8 159.1(11) . . . . ?
C38 C37 C39 O8 -18.4(16) . . . . ?
C36 C37 C39 O7 -18.4(14) . . . . ?
C38 C37 C39 O7 164.1(9) . . . . ?
C39 O7 C40 C41 156.2(8) . . . . ?
O7 C40 C41 C42 -63.3(10) . . . . ?
C40 C41 C42 C44 -69.4(11) . . . . ?
C47 N7 C43 C44 -0.4(15) . . . 2 ?
Pd1 N7 C43 C44 175.8(8) . . . 2 ?
C41 C42 C44 C43 89.6(12) . . . 2 ?
C41 C42 C44 C45 -88.2(12) . . . . ?
C43 C44 C45 C46 2.3(15) 2 . . . ?
C42 C44 C45 C46 -179.8(10) . . . . ?
C44 C45 C46 C47 -0.5(16) . . . 2 ?
C43 N7 C47 C46 2.6(17) . . . 2 ?
Pd1 N7 C47 C46 -173.7(9) . . . 2 ?
C52 N8 C48 C49 -0.8(14) . . . . ?
Pd3 N8 C48 C49 179.8(8) . . . . ?
N8 C48 C49 C50 -0.8(16) . . . . ?
C48 C49 C50 C51 2.0(17) . . . . ?
C49 C50 C51 C52 -1.5(16) . . . . ?
C49 C50 C51 C53 -177.3(10) . . . . ?
C50 C51 C52 N8 -0.1(15) . . . . ?
C53 C51 C52 N8 175.6(9) . . . . ?
C48 N8 C52 C51 1.3(15) . . . . ?
Pd3 N8 C52 C51 -179.3(8) . . . . ?
C52 C51 C53 C54 -114.2(10) . . . . ?
C50 C51 C53 C54 61.3(13) . . . . ?
C51 C53 C54 C55 -173.2(8) . . . . ?
C56 O9 C55 C54 -169.9(8) . . . . ?
C53 C54 C55 O9 -69.4(11) . . . . ?
C55 O9 C56 O10 1.0(15) . . . . ?
C55 O9 C56 C58 178.4(8) . . . . ?
C61 N9 C57 C58 -0.6(12) . . . . ?
Pd4 N9 C57 C58 179.5(6) . . . . ?
N9 C57 C58 C59 1.8(13) . . . . ?
N9 C57 C58 C56 -179.7(8) . . . . ?
O10 C56 C58 C57 171.4(10) . . . . ?
O9 C56 C58 C57 -6.0(13) . . . . ?
O10 C56 C58 C59 -10.0(15) . . . . ?
O9 C56 C58 C59 172.5(8) . . . . ?
C57 C58 C59 C60 -2.9(13) . . . . ?
C56 C58 C59 C60 178.6(9) . . . . ?
C58 C59 C60 C61 3.0(14) . . . . ?
C58 C59 C60 C62 -179.6(9) . . . . ?
C57 N9 C61 C60 0.7(12) . . . . ?
Pd4 N9 C61 C60 -179.4(6) . . . . ?
C59 C60 C61 N9 -1.9(14) . . . . ?
C62 C60 C61 N9 -179.4(8) . . . . ?
C63 O12 C62 O11 -0.9(17) . . . . ?
C63 O12 C62 C60 178.7(8) . . . . ?
C59 C60 C62 O11 166.3(11) . . . . ?
C61 C60 C62 O11 -16.2(16) . . . . ?
C59 C60 C62 O12 -13.4(14) . . . . ?
C61 C60 C62 O12 164.1(8) . . . . ?
C62 O12 C63 C64 143.1(9) . . . . ?
O12 C63 C64 C65 -67.3(10) . . . . ?
C63 C64 C65 C67 -69.3(11) . . . . ?
C70 N10 C66 C67 1.3(14) . . . . ?
Pd3 N10 C66 C67 -179.7(7) 2_655 . . . ?
N10 C66 C67 C68 -0.1(15) . . . . ?
N10 C66 C67 C65 -178.4(9) . . . . ?
C64 C65 C67 C68 -66.3(13) . . . . ?
C64 C65 C67 C66 111.9(10) . . . . ?
C66 C67 C68 C69 -1.7(16) . . . . ?
C65 C67 C68 C69 176.6(10) . . . . ?
C67 C68 C69 C70 2.3(17) . . . . ?
C66 N10 C70 C69 -0.6(14) . . . . ?
Pd3 N10 C70 C69 -179.7(8) 2_655 . . . ?
C68 C69 C70 N10 -1.1(16) . . . . ?
C75 N11 C71 C72 -1.7(11) . . . . ?
Pd3 N11 C71 C72 -178.0(6) . . . . ?
N11 C71 C72 C73 1.1(13) . . . . ?
C71 C72 C73 C74 -0.3(13) . . . . ?
C72 C73 C74 C75 0.2(13) . . . . ?
C72 C73 C74 C76 179.8(8) . . . . ?
C73 C74 C75 N11 -0.9(13) . . . . ?
C76 C74 C75 N11 179.5(8) . . . . ?
C71 N11 C75 C74 1.6(11) . . . . ?
Pd3 N11 C75 C74 177.8(6) . . . . ?
C75 C74 C76 C77 -108.3(10) . . . . ?
C73 C74 C76 C77 72.1(11) . . . . ?
C74 C76 C77 C78 72.7(10) . . . . ?
C79 O14 C78 C77 -132.5(8) . . . . ?
C76 C77 C78 O14 68.3(10) . . . . ?
C78 O14 C79 O13 -0.1(13) . . . . ?
C78 O14 C79 C81 178.8(7) . . . . ?
C81 C80 C81 C82 0.0(5) 2_655 . . . ?
C81 C80 C81 C79 -178.7(9) 2_655 . . . ?
O13 C79 C81 C82 7.2(13) . . . . ?
O14 C79 C81 C82 -171.8(7) . . . . ?
O13 C79 C81 C80 -174.1(8) . . . . ?
O14 C79 C81 C80 6.9(11) . . . . ?
C82 N12 C82 C81 0.0(5) 2_655 . . . ?
Pd4 N12 C82 C81 -180.0(5) . . . . ?
C80 C81 C82 N12 0.0(10) . . . . ?
C79 C81 C82 N12 178.8(7) . . . . ?
C87 N13 C83 C84 1.2(15) . . . . ?
Pd3 N13 C83 C84 -179.5(9) . . . . ?
N13 C83 C84 C85 -0.5(19) . . . . ?
C83 C84 C85 C86 -1(2) . . . . ?
C84 C85 C86 C87 2.5(19) . . . . ?
C84 C85 C86 C88 178.6(12) . . . . ?
C83 N13 C87 C86 -0.1(15) . . . . ?
Pd3 N13 C87 C86 -179.3(8) . . . . ?
C85 C86 C87 N13 -1.8(17) . . . . ?
C88 C86 C87 N13 -177.9(10) . . . . ?
C85 C86 C88 C89 -66.2(16) . . . . ?
C87 C86 C88 C89 109.7(12) . . . . ?
C86 C88 C89 C90 171.7(10) . . . . ?
C91 O15 C90 C89 170.8(11) . . . . ?
C88 C89 C90 O15 69.4(13) . . . . ?
C90 O15 C91 O16 1(2) . . . . ?
C90 O15 C91 C93 -175.6(11) . . . . ?
C92 N14 C92 C93 -0.5(7) 2_655 . . . ?
Pd4 N14 C92 C93 179.5(7) . . . . ?
N14 C92 C93 C94 0.9(13) . . . . ?
N14 C92 C93 C91 -179.4(9) . . . . ?
O16 C91 C93 C94 11.4(19) . . . . ?
O15 C91 C93 C94 -171.6(9) . . . . ?
O16 C91 C93 C92 -168.2(12) . . . . ?
O15 C91 C93 C92 8.7(17) . . . . ?
C92 C93 C94 C93 -0.4(6) . . . 2_655 ?
C91 C93 C94 C93 179.9(12) . . . 2_655 ?
C6B C1B C2B C3B 0.0 . . . . ?
C1B C2B C3B C4B 0.0 . . . . ?
C2B C3B C4B C5B 0.0 . . . . ?
C3B C4B C5B C6B 0.0 . . . . ?
C4B C5B C6B C1B 0.0 . . . . ?
C2B C1B C6B C5B 0.0 . . . . ?
C12B C7B C8B C9B 0.0 . . . . ?
C7B C8B C9B C10B 0.0 . . . . ?
C8B C9B C10B C11B 0.0 . . . . ?
C9B C10B C11B C12B 0.0 . . . . ?
C10B C11B C12B C7B 0.0 . . . . ?
C8B C7B C12B C11B 0.0 . . . . ?
C95 C23 C95 C22 0.3(7) 2 . . . ?
C95 C23 C95 C21 177.7(13) 2 . . . ?
N4 C22 C95 C23 -0.7(15) . . . . ?
N4 C22 C95 C21 -177.9(11) . . . . ?
O4 C21 C95 C23 -13(2) . . . . ?
O3 C21 C95 C23 172.5(11) . . . . ?
O4 C21 C95 C22 164.5(14) . . . . ?
O3 C21 C95 C22 -10.2(19) . . . . ?
O20 N16 O25 O26 179(7) . . . . ?
O20 N16 O26 O25 -179(8) . . . . ?
